data_1546128
loop_
_publ_author_name
'Sairenji, Shiho'
'Kikuchi, Takashi'
'Abozeid, Mohamed Ahmed'
'Takizawa, Shinobu'
'Sasai, Hiroaki'
'Ando, Yuichiro'
'Ohmatsu, Kohsuke'
'Ooi, Takashi'
'Fujita, Makoto'

_publ_section_title
;
 Determination of the absolute configuration of compounds bearing chiral
 quaternary carbon centers using the crystalline sponge method
;
_journal_name_full 'Chem. Sci.'
_journal_paper_doi 10.1039/C7SC01524K
_journal_year 2017
_chemical_absolute_configuration '3aS, 7aS'
_chemical_formula_moiety '(C72 H48 N24 I12 Zn6), 2.61(C10 H10 O3), 1.11(C6 H5 N O2), 2.05(C6 H12)'
_chemical_formula_sum 'C117.06 H104.25 I12 N25.11 O10.05 Zn6'
_chemical_formula_weight 3938.54
_space_group_crystal_system monoclinic
_space_group_IT_number 5
_space_group_name_Hall 'C 2y'
_space_group_name_H-M_alt 'C 1 2 1'
_symmetry_space_group_name_Hall 'C 2y'
_symmetry_space_group_name_H-M 'C 1 2 1'
_atom_sites_solution_hydrogens geom
_audit_creation_method SHELXL-2016/6
_audit_update_record
;
2017-04-28 deposited with the CCDC.
2017-05-30 downloaded from the CCDC.
;
_cell_angle_alpha 90
_cell_angle_beta 101.028(2)
_cell_angle_gamma 90
_cell_formula_units_Z 4
_cell_length_a 34.9084(6)
_cell_length_b 14.9228(2)
_cell_length_c 29.6669(5)
_cell_measurement_reflns_used 24831
_cell_measurement_temperature 93(2)
_cell_measurement_theta_max 28.4410
_cell_measurement_theta_min 1.9960
_cell_volume 15169.0(4)
_computing_cell_refinement 'CrysAlisPro 1.171.38.41 (Rigaku OD, 2015)'
_computing_data_collection 'CrysAlisPro 1.171.38.41 (Rigaku OD, 2015)'
_computing_data_reduction 'CrysAlisPro 1.171.38.41 (Rigaku OD, 2015)'
_computing_molecular_graphics 'shelXle (Hubschle et al., 2011)'
_computing_publication_material 'SHELXL-2014/7 (Sheldrick, 2014)'
_computing_structure_refinement 'SHELXL-2014/7 (Sheldrick, 2014)'
_computing_structure_solution 'SHELXT-2014/5 (Sheldrick, 2014)'
_diffrn_ambient_temperature 93(2)
_diffrn_detector_area_resol_mean 5.811
_diffrn_measured_fraction_theta_full 0.998
_diffrn_measured_fraction_theta_max 0.925
_diffrn_measurement_device_type 'dtrek-CrysAlisPro-abstract goniometer imported rigaku-d*trek images'
_diffrn_measurement_method '\w scans'
_diffrn_radiation_type MoK\a
_diffrn_radiation_wavelength 0.71075
_diffrn_reflns_av_R_equivalents 0.0297
_diffrn_reflns_av_unetI/netI 0.0512
_diffrn_reflns_Laue_measured_fraction_full 0.998
_diffrn_reflns_Laue_measured_fraction_max 0.925
_diffrn_reflns_limit_h_max 46
_diffrn_reflns_limit_h_min -46
_diffrn_reflns_limit_k_max 18
_diffrn_reflns_limit_k_min -19
_diffrn_reflns_limit_l_max 38
_diffrn_reflns_limit_l_min -38
_diffrn_reflns_number 72883
_diffrn_reflns_point_group_measured_fraction_full 0.937
_diffrn_reflns_point_group_measured_fraction_max 0.829
_diffrn_reflns_theta_full 25.242
_diffrn_reflns_theta_max 29.048
_diffrn_reflns_theta_min 1.963
_diffrn_source 'fine-focus sealed X-ray tube'
_exptl_absorpt_coefficient_mu 3.432
_exptl_absorpt_correction_T_max 1.00000
_exptl_absorpt_correction_T_min 0.36162
_exptl_absorpt_correction_type multi-scan
_exptl_absorpt_process_details
;
CrysAlisPro 1.171.38.41 (Rigaku Oxford Diffraction, 2015)
Empirical absorption correction using spherical harmonics,
 implemented in SCALE3 ABSPACK scaling algorithm.
;
_exptl_crystal_colour colorless
_exptl_crystal_density_diffrn 1.725
_exptl_crystal_description block
_exptl_crystal_F_000 7515
_exptl_crystal_size_max 0.360
_exptl_crystal_size_mid 0.090
_exptl_crystal_size_min 0.070
_refine_diff_density_max 1.341
_refine_diff_density_min -0.901
_refine_diff_density_rms 0.226
_refine_ls_abs_structure_details
;
 Flack x determined using 7518 quotients [(I+)-(I-)]/[(I+)+(I-)]
 (Parsons, Flack and Wagner, Acta Cryst. B69 (2013) 249-259).
;
_refine_ls_abs_structure_Flack 0.059(20)
_refine_ls_extinction_method none
_refine_ls_goodness_of_fit_ref 1.012
_refine_ls_hydrogen_treatment constr
_refine_ls_matrix_type full
_refine_ls_number_parameters 2126
_refine_ls_number_reflns 33613
_refine_ls_number_restraints 1282
_refine_ls_restrained_S_all 1.011
_refine_ls_R_factor_all 0.0943
_refine_ls_R_factor_gt 0.0604
_refine_ls_shift/su_max 0.007
_refine_ls_shift/su_mean 0.000
_refine_ls_structure_factor_coef Fsqd
_refine_ls_weighting_details 'w=1/[\s^2^(Fo^2^)+(0.1196P)^2^] where P=(Fo^2^+2Fc^2^)/3'
_refine_ls_weighting_scheme calc
_refine_ls_wR_factor_gt 0.1693
_refine_ls_wR_factor_ref 0.1920
_reflns_Friedel_coverage 0.728
_reflns_Friedel_fraction_full 0.870
_reflns_Friedel_fraction_max 0.725
_reflns_number_gt 21757
_reflns_number_total 33613
_reflns_threshold_expression 'I > 2\s(I)'
_cod_data_source_file c7sc01524k2.cif
_cod_data_source_block SHELXT_b
_cod_database_code 1546128
_shelx_shelxl_version_number 2016/6
_shelx_space_group_comment
;
The symmetry employed for this shelxl refinement is uniquely defined
by the following loop, which should always be used as a source of
symmetry information in preference to the above space-group names.
They are only intended as comments.
;

loop_
_space_group_symop_operation_xyz
'x, y, z'
'-x, y, -z'
'x+1/2, y+1/2, z'
'-x+1/2, y+1/2, -z'

loop_
_atom_site_label
_atom_site_type_symbol
_atom_site_fract_x
_atom_site_fract_y
_atom_site_fract_z
_atom_site_U_iso_or_equiv
_atom_site_adp_type
_atom_site_occupancy
_atom_site_site_symmetry_order
_atom_site_calc_flag
_atom_site_refinement_flags_posn
_atom_site_refinement_flags_adp
_atom_site_refinement_flags_occupancy
_atom_site_disorder_assembly
_atom_site_disorder_group
Zn1 Zn 0.6701(4) 0.1337(10) 0.5133(3) 0.0452(17) Uani 0.50(2) 1 d . . P A 1
I11 I 0.6253(2) 0.1531(6) 0.4357(2) 0.0610(13) Uani 0.50(2) 1 d . . P A 1
I12 I 0.73109(15) 0.2283(4) 0.53842(13) 0.0556(15) Uani 0.50(2) 1 d . . P A 1
Zn1A Zn 0.6751(5) 0.1306(11) 0.5227(6) 0.083(3) Uani 0.50(2) 1 d . . P A 2
I13 I 0.6349(5) 0.1588(7) 0.4431(5) 0.102(3) Uani 0.50(2) 1 d . . P A 2
I14 I 0.7369(4) 0.2150(8) 0.5541(8) 0.129(4) Uani 0.50(2) 1 d . . P A 2
Zn2 Zn 0.3704(3) -0.1009(10) 0.6949(4) 0.060(2) Uani 0.59(3) 1 d . . P B 1
I21 I 0.38491(15) -0.2522(4) 0.6578(2) 0.0750(14) Uani 0.59(3) 1 d . . P B 1
I22 I 0.3509(3) -0.0906(8) 0.7705(4) 0.090(2) Uani 0.59(3) 1 d . . P B 1
Zn2A Zn 0.3679(6) -0.0948(16) 0.7003(7) 0.102(6) Uani 0.41(3) 1 d . . P B 2
I23 I 0.3815(4) -0.2437(8) 0.6713(8) 0.136(4) Uani 0.41(3) 1 d . . P B 2
I24 I 0.3480(4) -0.0593(14) 0.7780(5) 0.096(4) Uani 0.41(3) 1 d . . P B 2
Zn3 Zn 0.57863(5) 0.62006(12) 0.84238(5) 0.0522(4) Uani 1 1 d . . . . .
I31 I 0.52459(3) 0.64911(9) 0.88701(3) 0.0720(3) Uani 1 1 d . . . . .
I32 I 0.61423(4) 0.73378(8) 0.80236(4) 0.0751(3) Uani 1 1 d . . . . .
Zn4 Zn 0.07968(5) -0.13774(12) 0.33975(5) 0.0512(4) Uani 1 1 d . . . . .
I41 I 0.02621(3) -0.16390(9) 0.38565(4) 0.0731(3) Uani 1 1 d . . . . .
I42 I 0.11266(3) -0.25191(8) 0.29769(3) 0.0685(3) Uani 1 1 d . . . . .
Zn5 Zn 0.1795(3) 0.3539(6) 0.0276(4) 0.104(3) Uani 0.669(16) 1 d . . P C 1
I51 I 0.1403(4) 0.3168(5) -0.0527(3) 0.150(2) Uani 0.669(16) 1 d . . P C 1
I52 I 0.2450(2) 0.2797(3) 0.0612(5) 0.128(3) Uani 0.669(16) 1 d . . P C 1
Zn5A Zn 0.1746(3) 0.3527(9) 0.0162(4) 0.041(2) Uani 0.331(16) 1 d . . P C 2
I53 I 0.1284(2) 0.3288(6) -0.0596(3) 0.0644(19) Uani 0.331(16) 1 d . . P C 2
I54 I 0.23250(19) 0.2578(5) 0.0387(2) 0.0644(19) Uani 0.331(16) 1 d . . P C 2
Zn6 Zn 0.3743(2) 1.0942(5) 0.1895(3) 0.0456(12) Uani 0.579(15) 1 d . . P D 1
I61 I 0.38977(14) 1.2401(3) 0.15218(12) 0.0788(13) Uani 0.579(15) 1 d . . P D 1
I62 I 0.35436(10) 1.0892(3) 0.26841(11) 0.0706(13) Uani 0.579(15) 1 d . . P D 1
Zn6A Zn 0.3691(5) 1.0929(12) 0.1986(6) 0.108(5) Uani 0.421(15) 1 d . . P D 2
I63 I 0.3861(3) 1.2303(7) 0.1563(4) 0.192(6) Uani 0.421(15) 1 d . . P D 2
I64 I 0.3466(4) 1.0929(8) 0.2714(3) 0.219(7) Uani 0.421(15) 1 d . . P D 2
N101 N 0.6379(3) 0.1513(9) 0.5656(4) 0.061(3) Uani 1 1 d . . . . .
C102 C 0.6068(5) 0.1007(13) 0.5651(6) 0.087(6) Uani 1 1 d . . . . .
H102 H 0.601616 0.053754 0.543148 0.104 Uiso 1 1 calc R U . . .
C103 C 0.5817(5) 0.1126(13) 0.5948(6) 0.081(5) Uani 1 1 d . . . . .
H103 H 0.559950 0.073819 0.593510 0.097 Uiso 1 1 calc R U . . .
C104 C 0.5878(3) 0.1793(8) 0.6259(4) 0.044(3) Uani 1 1 d . . . . .
C105 C 0.6183(5) 0.2392(12) 0.6240(5) 0.077(4) Uani 1 1 d . . . . .
H105 H 0.621438 0.292545 0.641775 0.093 Uiso 1 1 calc R U . . .
C106 C 0.6440(4) 0.2172(10) 0.5946(4) 0.056(3) Uani 1 1 d . . . . .
H106 H 0.666966 0.252110 0.596149 0.067 Uiso 1 1 calc R U . . .
N111 N 0.4182(3) -0.0224(8) 0.6981(4) 0.060(3) Uani 1 1 d . . . . .
C112 C 0.4349(4) 0.0248(11) 0.7345(6) 0.065(4) Uani 1 1 d . . . . .
H112 H 0.423914 0.019454 0.761357 0.078 Uiso 1 1 calc R U . . .
C113 C 0.4670(4) 0.0815(10) 0.7371(5) 0.056(4) Uani 1 1 d . . . . .
H113 H 0.478115 0.112785 0.764349 0.067 Uiso 1 1 calc R U . . .
C114 C 0.4816(4) 0.0890(10) 0.6964(5) 0.055(3) Uani 1 1 d . . . . .
C115 C 0.4650(5) 0.0380(14) 0.6591(5) 0.077(5) Uani 1 1 d . . . . .
H115 H 0.476174 0.039912 0.632351 0.093 Uiso 1 1 calc R U . . .
C116 C 0.4323(5) -0.0163(14) 0.6587(5) 0.089(6) Uani 1 1 d . . . . .
H116 H 0.420453 -0.047773 0.631852 0.106 Uiso 1 1 calc R U . . .
N121 N 0.5616(3) 0.5155(8) 0.7961(3) 0.047(3) Uani 1 1 d . . . . .
C122 C 0.5819(5) 0.5029(12) 0.7635(6) 0.076(5) Uani 1 1 d . . . . .
H122 H 0.600978 0.546236 0.759837 0.091 Uiso 1 1 calc R U . . .
C123 C 0.5771(4) 0.4321(11) 0.7355(5) 0.067(4) Uani 1 1 d . . . . .
H123 H 0.591091 0.427951 0.711113 0.080 Uiso 1 1 calc R U . . .
C124 C 0.5499(3) 0.3609(11) 0.7427(4) 0.053(3) Uani 1 1 d . . . . .
C125 C 0.5267(4) 0.3805(10) 0.7755(5) 0.054(4) Uani 1 1 d . . . . .
H125 H 0.506420 0.340596 0.779720 0.065 Uiso 1 1 calc R U . . .
C126 C 0.5335(3) 0.4586(9) 0.8019(4) 0.048(3) Uani 1 1 d . . . . .
H126 H 0.517897 0.471280 0.824078 0.057 Uiso 1 1 calc R U . . .
C131 C 0.5624(4) 0.1978(10) 0.6598(4) 0.051(3) Uani 1 1 d . . . . .
N132 N 0.5345(3) 0.1340(8) 0.6612(4) 0.054(3) Uani 1 1 d . . . . .
C133 C 0.5137(4) 0.1502(10) 0.6933(4) 0.050(3) Uani 1 1 d . . . . .
N134 N 0.5186(3) 0.2219(8) 0.7236(3) 0.050(3) Uani 1 1 d . . . . .
C135 C 0.5454(3) 0.2820(10) 0.7153(4) 0.046(3) Uani 1 1 d . . . . .
N136 N 0.5687(3) 0.2715(8) 0.6845(4) 0.052(3) Uani 1 1 d . . . . .
N141 N 0.3267(3) -0.0347(10) 0.6499(4) 0.064(4) Uani 1 1 d . . . . .
C142 C 0.3172(4) 0.0498(12) 0.6544(5) 0.069(4) Uani 1 1 d . . . . .
H142 H 0.331394 0.081518 0.680012 0.082 Uiso 1 1 calc R U . . .
C143 C 0.2895(4) 0.0949(10) 0.6263(4) 0.054(3) Uani 1 1 d . . . . .
H143 H 0.284911 0.156617 0.631042 0.065 Uiso 1 1 calc R U . . .
C144 C 0.2672(4) 0.0477(8) 0.5892(4) 0.046(3) Uani 1 1 d . . . . .
C145 C 0.2756(4) -0.0402(11) 0.5851(5) 0.064(4) Uani 1 1 d . . . . .
H145 H 0.259838 -0.074911 0.561839 0.077 Uiso 1 1 calc R U . . .
C146 C 0.3077(4) -0.0820(11) 0.6148(5) 0.066(4) Uani 1 1 d . . . . .
H146 H 0.315128 -0.141838 0.609671 0.079 Uiso 1 1 calc R U . . .
N151 N 0.1205(3) -0.0672(8) 0.3861(4) 0.054(3) Uani 1 1 d . . . . .
C152 C 0.1117(6) 0.0146(11) 0.3956(6) 0.104(8) Uani 1 1 d . . . . .
H152 H 0.089126 0.040616 0.377273 0.125 Uiso 1 1 calc R U . . .
C153 C 0.1320(6) 0.0649(12) 0.4294(7) 0.106(8) Uani 1 1 d . . . . .
H153 H 0.123967 0.124282 0.434311 0.127 Uiso 1 1 calc R U . . .
C154 C 0.1652(3) 0.0287(8) 0.4572(4) 0.041(3) Uani 1 1 d . . . . .
C155 C 0.1755(4) -0.0561(10) 0.4457(4) 0.056(4) Uani 1 1 d . . . . .
H155 H 0.198448 -0.083567 0.462273 0.068 Uiso 1 1 calc R U . . .
C156 C 0.1518(4) -0.1020(11) 0.4093(5) 0.064(4) Uani 1 1 d . . . . .
H156 H 0.159088 -0.160626 0.401730 0.076 Uiso 1 1 calc R U . . .
N161 N 0.1826(3) 0.4969(8) 0.5239(5) 0.058(3) Uani 1 1 d . . . . .
C162 C 0.2126(5) 0.4622(13) 0.5509(6) 0.075(5) Uani 1 1 d . . . . .
H162 H 0.231516 0.501781 0.567539 0.090 Uiso 1 1 calc R U . . .
C163 C 0.2188(5) 0.3706(11) 0.5571(6) 0.067(4) Uani 1 1 d . . . . .
H163 H 0.239790 0.349538 0.579791 0.081 Uiso 1 1 calc R U . . .
C164 C 0.1945(4) 0.3104(9) 0.5304(4) 0.047(3) Uani 1 1 d . . . . .
C165 C 0.1629(5) 0.3451(11) 0.5007(6) 0.070(4) Uani 1 1 d . . . . .
H165 H 0.144546 0.306166 0.482745 0.084 Uiso 1 1 calc R U . . .
C166 C 0.1580(5) 0.4392(11) 0.4968(6) 0.068(4) Uani 1 1 d . . . . .
H166 H 0.136939 0.462742 0.474902 0.081 Uiso 1 1 calc R U . . .
C171 C 0.2364(4) 0.0910(9) 0.5578(5) 0.051(3) Uani 1 1 d . . . . .
N172 N 0.2181(3) 0.0409(7) 0.5230(4) 0.045(2) Uani 1 1 d . . . . .
C173 C 0.1881(3) 0.0806(8) 0.4948(4) 0.043(3) Uani 1 1 d . . . . .
N174 N 0.1782(3) 0.1666(7) 0.4977(4) 0.047(2) Uani 1 1 d . . . . .
C175 C 0.2014(4) 0.2155(9) 0.5320(4) 0.046(3) Uani 1 1 d . . . . .
N176 N 0.2291(3) 0.1803(8) 0.5630(4) 0.053(3) Uani 1 1 d . . . . .
N201 N 0.0614(3) -0.0369(8) 0.2942(3) 0.051(3) Uani 1 1 d . . . . .
C202 C 0.0834(5) -0.0173(11) 0.2626(5) 0.068(4) Uani 1 1 d . . . . .
H202 H 0.102514 -0.059070 0.256945 0.082 Uiso 1 1 calc R U . . .
C203 C 0.0786(5) 0.0653(11) 0.2373(5) 0.069(4) Uani 1 1 d . . . . .
H203 H 0.095257 0.080309 0.216605 0.083 Uiso 1 1 calc R U . . .
C204 C 0.0503(4) 0.1199(9) 0.2438(4) 0.047(3) Uani 1 1 d . . . . .
C205 C 0.0280(4) 0.1032(10) 0.2750(4) 0.050(3) Uani 1 1 d . . . . .
H205 H 0.008839 0.144919 0.280425 0.060 Uiso 1 1 calc R U . . .
C206 C 0.0339(4) 0.0236(10) 0.2991(4) 0.051(3) Uani 1 1 d . . . . .
H206 H 0.017511 0.010758 0.320386 0.061 Uiso 1 1 calc R U . . .
N211 N 0.1425(4) 0.3354(10) 0.0693(5) 0.070(3) Uani 1 1 d . . . . .
C212 C 0.1105(6) 0.3766(14) 0.0661(8) 0.099(7) Uani 1 1 d . . . . .
H212 H 0.104699 0.420227 0.042485 0.119 Uiso 1 1 calc R U . . .
C213 C 0.0826(5) 0.3642(14) 0.0944(6) 0.082(5) Uani 1 1 d . . . . .
H213 H 0.058565 0.396000 0.089804 0.098 Uiso 1 1 calc R U . . .
C214 C 0.0929(4) 0.3023(12) 0.1291(4) 0.063(4) Uani 1 1 d . . . . .
C215 C 0.1259(4) 0.2620(10) 0.1328(4) 0.051(3) Uani 1 1 d . . . . .
H215 H 0.132988 0.219293 0.156739 0.062 Uiso 1 1 calc R U . . .
C216 C 0.1510(5) 0.2776(12) 0.1043(6) 0.072(4) Uani 1 1 d . . . . .
H216 H 0.175263 0.246809 0.109099 0.086 Uiso 1 1 calc R U . . .
N221 N -0.0802(3) 0.5080(9) 0.1945(4) 0.066(4) Uani 1 1 d . . . . .
C222 C -0.0637(5) 0.4992(14) 0.1586(5) 0.082(5) Uani 1 1 d . . . . .
H222 H -0.073823 0.534128 0.132182 0.099 Uiso 1 1 calc R U . . .
C223 C -0.0331(4) 0.4436(13) 0.1564(6) 0.075(5) Uani 1 1 d . . . . .
H223 H -0.022690 0.438757 0.129211 0.090 Uiso 1 1 calc R U . . .
C224 C -0.0181(4) 0.3950(10) 0.1947(5) 0.054(4) Uani 1 1 d . . . . .
C225 C -0.0354(4) 0.4044(9) 0.2328(5) 0.056(4) Uani 1 1 d . . . . .
H225 H -0.026001 0.369036 0.259251 0.067 Uiso 1 1 calc R U . . .
C226 C -0.0647(4) 0.4609(10) 0.2337(5) 0.058(4) Uani 1 1 d . . . . .
H226 H -0.074761 0.468795 0.261016 0.070 Uiso 1 1 calc R U . . .
C231 C 0.0462(4) 0.2091(10) 0.2163(4) 0.053(3) Uani 1 1 d . . . . .
N232 N 0.0712(3) 0.2176(9) 0.1873(3) 0.056(3) Uani 1 1 d . . . . .
C233 C 0.0657(4) 0.2927(10) 0.1616(5) 0.055(3) Uani 1 1 d . . . . .
N234 N 0.0372(3) 0.3482(8) 0.1629(4) 0.055(3) Uani 1 1 d . . . . .
C235 C 0.0153(4) 0.3338(9) 0.1937(5) 0.051(3) Uani 1 1 d . . . . .
N236 N 0.0189(3) 0.2656(9) 0.2221(4) 0.053(3) Uani 1 1 d . . . . .
N241 N 0.1859(4) 0.4899(10) 0.0260(5) 0.076(4) Uani 1 1 d . . . . .
C242 C 0.1654(6) 0.5439(12) -0.0016(7) 0.087(6) Uani 1 1 d . . . . .
H242 H 0.146066 0.518203 -0.024943 0.104 Uiso 1 1 calc R U . . .
C243 C 0.1682(4) 0.6322(11) -0.0013(5) 0.067(4) Uani 1 1 d . . . . .
H243 H 0.152468 0.667801 -0.024132 0.081 Uiso 1 1 calc R U . . .
C244 C 0.1963(4) 0.6725(10) 0.0354(5) 0.059(4) Uani 1 1 d . . . . .
C245 C 0.2182(4) 0.6173(10) 0.0641(5) 0.059(4) Uani 1 1 d . . . . .
H245 H 0.238112 0.640881 0.087482 0.071 Uiso 1 1 calc R U . . .
C246 C 0.2125(5) 0.5260(10) 0.0607(6) 0.068(4) Uani 1 1 d . . . . .
H246 H 0.227426 0.487657 0.082977 0.082 Uiso 1 1 calc R U . . .
N251 N 0.3293(3) 1.0278(8) 0.1489(4) 0.056(3) Uani 1 1 d . . . . .
C252 C 0.3058(4) 1.0682(12) 0.1146(6) 0.075(5) Uani 1 1 d . . . . .
H252 H 0.309565 1.130591 0.110742 0.089 Uiso 1 1 calc R U . . .
C253 C 0.2770(4) 1.0283(10) 0.0846(5) 0.067(4) Uani 1 1 d . . . . .
H253 H 0.262755 1.059986 0.059058 0.080 Uiso 1 1 calc R U . . .
C254 C 0.2691(4) 0.9407(11) 0.0923(4) 0.055(4) Uani 1 1 d . . . . .
C255 C 0.2921(5) 0.8969(10) 0.1268(5) 0.069(4) Uani 1 1 d . . . . .
H255 H 0.287723 0.834957 0.131252 0.083 Uiso 1 1 calc R U . . .
C256 C 0.3217(4) 0.9400(11) 0.1557(5) 0.068(4) Uani 1 1 d . . . . .
H256 H 0.336982 0.908378 0.180668 0.082 Uiso 1 1 calc R U . . .
N261 N 0.1183(3) 1.0478(8) -0.1106(4) 0.054(3) Uani 1 1 d . . . . .
C262 C 0.1061(5) 0.9715(11) -0.0948(6) 0.075(5) Uani 1 1 d . . . . .
H262 H 0.080422 0.951512 -0.107230 0.090 Uiso 1 1 calc R U . . .
C263 C 0.1292(4) 0.9192(11) -0.0607(5) 0.070(4) Uani 1 1 d . . . . .
H263 H 0.120539 0.862341 -0.052221 0.084 Uiso 1 1 calc R U . . .
C264 C 0.1644(4) 0.9531(9) -0.0402(5) 0.054(3) Uani 1 1 d . . . . .
C265 C 0.1766(4) 1.0358(11) -0.0554(5) 0.057(4) Uani 1 1 d . . . . .
H265 H 0.201294 1.060210 -0.041970 0.069 Uiso 1 1 calc R U . . .
C266 C 0.1526(4) 1.0796(9) -0.0892(4) 0.049(3) Uani 1 1 d . . . . .
H266 H 0.160692 1.136480 -0.098341 0.059 Uiso 1 1 calc R U . . .
C271 C 0.2018(4) 0.7721(9) 0.0341(5) 0.051(3) Uani 1 1 d . . . . .
N272 N 0.2315(3) 0.8073(8) 0.0644(4) 0.050(3) Uani 1 1 d . . . . .
C273 C 0.2372(3) 0.8939(10) 0.0579(4) 0.048(3) Uani 1 1 d . . . . .
N274 N 0.2170(3) 0.9447(7) 0.0242(4) 0.050(3) Uani 1 1 d . . . . .
C275 C 0.1882(4) 0.9011(9) -0.0020(4) 0.049(3) Uani 1 1 d . . . . .
N276 N 0.1784(3) 0.8163(8) 0.0014(4) 0.052(3) Uani 1 1 d . . . . .
C301 C 0.2635(7) -0.4537(17) 0.7697(6) 0.129(8) Uani 1 1 d D U . . .
H30A H 0.243175 -0.407307 0.769307 0.155 Uiso 1 1 calc R U . . .
H30B H 0.263248 -0.492442 0.796723 0.155 Uiso 1 1 calc R U . . .
C302 C 0.3005(8) -0.411(2) 0.7754(8) 0.149(10) Uani 1 1 d D U . . .
C303 C 0.3147(6) -0.3777(15) 0.7358(9) 0.122(8) Uani 1 1 d D U . . .
H303 H 0.336524 -0.338483 0.738976 0.146 Uiso 1 1 calc R U . . .
C304 C 0.2965(6) -0.4041(15) 0.6956(9) 0.123(7) Uani 1 1 d D U . . .
H304 H 0.308792 -0.389546 0.670571 0.148 Uiso 1 1 calc R U . . .
C305 C 0.2591(6) -0.4537(14) 0.6834(7) 0.110(6) Uani 1 1 d D U . . .
C306 C 0.2527(5) -0.5095(14) 0.7274(6) 0.106(6) Uani 1 1 d D U . . .
H306 H 0.224545 -0.526282 0.723428 0.128 Uiso 1 1 calc R U . . .
C307 C 0.2749(7) -0.5881(15) 0.7224(8) 0.113(6) Uani 1 1 d D U . . .
C308 C 0.2768(8) -0.6108(17) 0.6785(8) 0.128(8) Uani 1 1 d D U . . .
O309 O 0.2668(4) -0.5307(12) 0.6526(5) 0.129(5) Uani 1 1 d D U . . .
O310 O 0.3178(10) -0.3847(18) 0.8136(8) 0.34(2) Uani 1 1 d D U . . .
C311 C 0.2233(6) -0.3958(19) 0.6611(7) 0.129(9) Uani 1 1 d D U . . .
H31A H 0.200025 -0.433861 0.654266 0.193 Uiso 1 1 calc R U . . .
H31B H 0.219136 -0.348307 0.682458 0.193 Uiso 1 1 calc R U . . .
H31C H 0.228242 -0.368992 0.632632 0.193 Uiso 1 1 calc R U . . .
C312 C 0.2944(9) -0.644(2) 0.7571(11) 0.211(18) Uani 1 1 d D U . . .
H31D H 0.308109 -0.695445 0.749286 0.253 Uiso 1 1 calc R U . . .
H31E H 0.294050 -0.631693 0.788362 0.253 Uiso 1 1 calc R U . . .
O313 O 0.2843(6) -0.6710(14) 0.6532(6) 0.171(9) Uani 1 1 d D U . . .
C401 C 0.6207(5) 0.4546(11) 0.5866(5) 0.062(7) Uani 0.5 1 d DG U P E 2
C402 C 0.5824(5) 0.4312(15) 0.5879(6) 0.093(10) Uani 0.5 1 d DG U P E 2
H402 H 0.570486 0.452241 0.612117 0.112 Uiso 0.5 1 calc R U P E 2
C403 C 0.5615(5) 0.3770(17) 0.5537(8) 0.087(10) Uani 0.5 1 d G U P E 2
H403 H 0.535291 0.361073 0.554536 0.105 Uiso 0.5 1 calc R U P E 2
C404 C 0.5789(6) 0.3462(14) 0.5182(6) 0.100(11) Uani 0.5 1 d G U P E 2
H404 H 0.564620 0.309232 0.494851 0.120 Uiso 0.5 1 calc R U P E 2
C405 C 0.6172(7) 0.3696(13) 0.5170(5) 0.080(9) Uani 0.5 1 d G U P E 2
H405 H 0.629144 0.348560 0.492746 0.095 Uiso 0.5 1 calc R U P E 2
C406 C 0.6381(5) 0.4238(12) 0.5512(5) 0.057(6) Uani 0.5 1 d DG U P E 2
H406 H 0.664340 0.439728 0.550327 0.069 Uiso 0.5 1 calc R U P E 2
N407 N 0.6410(7) 0.5134(17) 0.6222(7) 0.086(8) Uani 0.5 1 d D U P E 2
O408 O 0.6737(8) 0.529(3) 0.6163(9) 0.159(17) Uani 0.5 1 d D U P E 2
O409 O 0.6250(10) 0.5233(16) 0.6562(8) 0.115(10) Uani 0.5 1 d D U P E 2
C411 C 0.3739(6) -0.4687(11) 0.9045(6) 0.079(7) Uani 0.610(10) 1 d DG U P F 1
C412 C 0.3545(5) -0.4352(12) 0.9377(7) 0.080(8) Uani 0.610(10) 1 d DG U P F 1
H412 H 0.327654 -0.448435 0.936155 0.096 Uiso 0.610(10) 1 calc R U P F 1
C413 C 0.3744(7) -0.3824(13) 0.9732(6) 0.094(9) Uani 0.610(10) 1 d G U P F 1
H413 H 0.361162 -0.359510 0.995878 0.113 Uiso 0.610(10) 1 calc R U P F 1
C414 C 0.4137(6) -0.3630(13) 0.9754(6) 0.107(10) Uani 0.610(10) 1 d G U P F 1
H414 H 0.427275 -0.326930 0.999695 0.129 Uiso 0.610(10) 1 calc R U P F 1
C415 C 0.4330(4) -0.3965(16) 0.9422(9) 0.120(12) Uani 0.610(10) 1 d G U P F 1
H415 H 0.459880 -0.383273 0.943787 0.144 Uiso 0.610(10) 1 calc R U P F 1
C416 C 0.4131(6) -0.4493(15) 0.9068(7) 0.118(12) Uani 0.610(10) 1 d DG U P F 1
H416 H 0.426372 -0.472198 0.884064 0.142 Uiso 0.610(10) 1 calc R U P F 1
N417 N 0.3519(7) -0.5213(19) 0.8675(7) 0.103(8) Uani 0.610(10) 1 d D U P F 1
O418 O 0.3687(9) -0.537(2) 0.8356(9) 0.155(13) Uani 0.610(10) 1 d D U P F 1
O419 O 0.3209(5) -0.5563(11) 0.8742(6) 0.076(5) Uani 0.610(10) 1 d D U P F 1
C501 C 0.1645(14) -0.102(4) 0.7172(19) 0.258(19) Uani 0.5 1 d D U P G 1
H50A H 0.153558 -0.147963 0.735222 0.309 Uiso 0.5 1 calc R U P G 1
H50B H 0.143373 -0.083410 0.691730 0.309 Uiso 0.5 1 calc R U P G 1
C502 C 0.1943(17) -0.143(4) 0.6979(14) 0.239(18) Uani 0.5 1 d D U P G 1
C503 C 0.2351(16) -0.145(5) 0.719(2) 0.257(19) Uani 0.5 1 d D U P G 1
H503 H 0.253640 -0.187715 0.712826 0.308 Uiso 0.5 1 calc R U P G 1
C504 C 0.2425(14) -0.078(5) 0.749(2) 0.28(2) Uani 0.5 1 d D U P G 1
H504 H 0.265295 -0.042848 0.749655 0.332 Uiso 0.5 1 calc R U P G 1
C505 C 0.2153(14) -0.058(4) 0.7810(16) 0.302(18) Uani 0.5 1 d D U P G 1
C506 C 0.1760(12) -0.023(4) 0.7473(17) 0.287(18) Uani 0.5 1 d D U P G 1
H506 H 0.155253 -0.002226 0.763847 0.344 Uiso 0.5 1 calc R U P G 1
C507 C 0.1951(16) 0.049(4) 0.7272(18) 0.295(19) Uani 0.5 1 d D U P G 1
C508 C 0.2219(18) 0.094(4) 0.760(2) 0.32(2) Uani 0.5 1 d D U P G 1
O509 O 0.2309(17) 0.032(4) 0.7992(16) 0.32(2) Uani 0.5 1 d D U P G 1
O510 O 0.1933(10) -0.136(3) 0.6568(9) 0.127(11) Uani 0.5 1 d D U P G 1
C511 C 0.206(2) -0.135(5) 0.811(3) 0.30(3) Uani 0.5 1 d D U P G 1
H51A H 0.188065 -0.114106 0.830588 0.446 Uiso 0.5 1 calc R U P G 1
H51B H 0.193652 -0.183988 0.791439 0.446 Uiso 0.5 1 calc R U P G 1
H51C H 0.230115 -0.156687 0.830433 0.446 Uiso 0.5 1 calc R U P G 1
C512 C 0.213(2) 0.027(5) 0.690(2) 0.24(2) Uani 0.5 1 d D U P G 1
H51D H 0.239849 0.044016 0.690486 0.284 Uiso 0.5 1 calc R U P G 1
H51E H 0.199355 -0.004082 0.663945 0.284 Uiso 0.5 1 calc R U P G 1
O513 O 0.2501(13) 0.142(5) 0.756(3) 0.36(3) Uani 0.5 1 d D U P G 1
C601 C 0.3987(16) 0.099(2) 0.8743(10) 0.191(16) Uani 0.610(10) 1 d D U P F 1
H60A H 0.372025 0.075086 0.864665 0.230 Uiso 0.610(10) 1 calc R U P F 1
H60B H 0.417174 0.049838 0.872152 0.230 Uiso 0.610(10) 1 calc R U P F 1
C602 C 0.4035(17) 0.125(2) 0.9209(11) 0.192(15) Uani 0.610(10) 1 d D U P F 1
C603 C 0.3962(13) 0.215(2) 0.9341(10) 0.157(14) Uani 0.610(10) 1 d D U P F 1
H603 H 0.401955 0.235113 0.965075 0.189 Uiso 0.610(10) 1 calc R U P F 1
C604 C 0.3811(11) 0.267(2) 0.9001(9) 0.131(12) Uani 0.610(10) 1 d D U P F 1
H604 H 0.372406 0.324026 0.908405 0.157 Uiso 0.610(10) 1 calc R U P F 1
C605 C 0.3756(9) 0.2490(18) 0.8504(9) 0.124(10) Uani 0.610(10) 1 d D U P F 1
C606 C 0.4046(11) 0.1695(17) 0.8410(9) 0.136(12) Uani 0.610(10) 1 d D U P F 1
H606 H 0.395812 0.146165 0.809110 0.164 Uiso 0.610(10) 1 calc R U P F 1
C607 C 0.4406(10) 0.218(2) 0.8434(10) 0.162(14) Uani 0.610(10) 1 d D U P F 1
C608 C 0.4376(9) 0.309(2) 0.8393(12) 0.143(12) Uani 0.610(10) 1 d D U P F 1
O609 O 0.3954(6) 0.3278(16) 0.8332(8) 0.123(8) Uani 0.610(10) 1 d D U P F 1
O610 O 0.4191(16) 0.080(2) 0.9540(11) 0.27(2) Uani 0.610(10) 1 d D U P F 1
C611 C 0.3331(11) 0.225(4) 0.830(2) 0.30(4) Uani 0.610(10) 1 d D U P F 1
H61A H 0.330535 0.213121 0.796878 0.457 Uiso 0.610(10) 1 calc R U P F 1
H61B H 0.325595 0.170842 0.845011 0.457 Uiso 0.610(10) 1 calc R U P F 1
H61C H 0.315961 0.274463 0.834518 0.457 Uiso 0.610(10) 1 calc R U P F 1
C612 C 0.4799(10) 0.192(3) 0.8618(13) 0.157(18) Uani 0.610(10) 1 d D U P F 1
H61D H 0.499583 0.236530 0.869310 0.189 Uiso 0.610(10) 1 calc R U P F 1
H61E H 0.486400 0.130502 0.866479 0.189 Uiso 0.610(10) 1 calc R U P F 1
O613 O 0.4579(8) 0.372(2) 0.8318(12) 0.164(13) Uani 0.610(10) 1 d D U P F 1
C551 C 0.1909(14) -0.013(3) 0.7860(18) 0.200(14) Uani 0.5 1 d D U P H 2
H55A H 0.196424 -0.007276 0.754628 0.240 Uiso 0.5 1 calc R U P H 2
H55B H 0.166158 0.019584 0.786458 0.240 Uiso 0.5 1 calc R U P H 2
C552 C 0.2211(14) 0.030(3) 0.8169(16) 0.181(13) Uani 0.5 1 d D U P H 2
C553 C 0.2601(11) -0.006(3) 0.8244(18) 0.171(13) Uani 0.5 1 d D U P H 2
H553 H 0.283437 0.026335 0.824137 0.206 Uiso 0.5 1 calc R U P H 2
C554 C 0.2578(12) -0.094(3) 0.8316(17) 0.182(14) Uani 0.5 1 d D U P H 2
H554 H 0.277751 -0.119702 0.854211 0.218 Uiso 0.5 1 calc R U P H 2
C555 C 0.2273(12) -0.156(3) 0.8081(14) 0.200(13) Uani 0.5 1 d D U P H 2
C556 C 0.1853(11) -0.108(3) 0.7957(17) 0.208(14) Uani 0.5 1 d D U P H 2
H556 H 0.169244 -0.117399 0.819880 0.249 Uiso 0.5 1 calc R U P H 2
C557 C 0.1715(12) -0.161(3) 0.7545(17) 0.228(15) Uani 0.5 1 d D U P H 2
C558 C 0.1991(14) -0.152(4) 0.7271(15) 0.234(16) Uani 0.5 1 d D U P H 2
O559 O 0.2363(11) -0.163(3) 0.7602(14) 0.232(14) Uani 0.5 1 d D U P H 2
O560 O 0.2157(14) 0.059(3) 0.8529(14) 0.197(17) Uani 0.5 1 d D U P H 2
C561 C 0.2238(16) -0.242(3) 0.8357(16) 0.159(18) Uani 0.5 1 d D U P H 2
H56A H 0.203209 -0.280508 0.818565 0.238 Uiso 0.5 1 calc R U P H 2
H56B H 0.248708 -0.274717 0.840639 0.238 Uiso 0.5 1 calc R U P H 2
H56C H 0.217356 -0.226850 0.865504 0.238 Uiso 0.5 1 calc R U P H 2
C562 C 0.161(2) -0.252(4) 0.761(2) 0.24(2) Uani 0.5 1 d D U P H 2
H56D H 0.172551 -0.299596 0.747558 0.290 Uiso 0.5 1 calc R U P H 2
H56E H 0.142027 -0.264880 0.779784 0.290 Uiso 0.5 1 calc R U P H 2
O563 O 0.2032(12) -0.102(4) 0.6959(17) 0.24(2) Uani 0.5 1 d D U P H 2
C96A C 0.461(3) 0.435(6) 0.876(4) 0.29(4) Uani 0.390(10) 1 d D U P F 2
H96A H 0.444765 0.380253 0.877028 0.349 Uiso 0.390(10) 1 calc R U P F 2
H96B H 0.486807 0.415794 0.870703 0.349 Uiso 0.390(10) 1 calc R U P F 2
C96B C 0.465(3) 0.484(9) 0.922(3) 0.29(4) Uani 0.390(10) 1 d D U P F 2
H96C H 0.491013 0.515330 0.927843 0.344 Uiso 0.390(10) 1 calc R U P F 2
H96D H 0.465462 0.440229 0.946778 0.344 Uiso 0.390(10) 1 calc R U P F 2
C96C C 0.433(3) 0.553(7) 0.923(3) 0.26(4) Uani 0.390(10) 1 d D U P F 2
H96E H 0.428560 0.558687 0.954657 0.311 Uiso 0.390(10) 1 calc R U P F 2
H96F H 0.441790 0.612410 0.913567 0.311 Uiso 0.390(10) 1 calc R U P F 2
C96D C 0.395(2) 0.529(8) 0.891(4) 0.25(4) Uani 0.390(10) 1 d D U P F 2
H96G H 0.374405 0.573469 0.895093 0.299 Uiso 0.390(10) 1 calc R U P F 2
H96H H 0.385835 0.469441 0.899946 0.299 Uiso 0.390(10) 1 calc R U P F 2
C96E C 0.399(3) 0.527(8) 0.841(3) 0.28(4) Uani 0.390(10) 1 d D U P F 2
H96I H 0.394162 0.587814 0.827740 0.335 Uiso 0.390(10) 1 calc R U P F 2
H96J H 0.379999 0.485482 0.823686 0.335 Uiso 0.390(10) 1 calc R U P F 2
C96F C 0.441(3) 0.497(9) 0.837(3) 0.31(4) Uani 0.390(10) 1 d D U P F 2
H96K H 0.439945 0.466191 0.807624 0.378 Uiso 0.390(10) 1 calc R U P F 2
H96L H 0.457632 0.551178 0.837217 0.378 Uiso 0.390(10) 1 calc R U P F 2
C90A C 0.552(2) -0.163(5) 0.486(2) 0.065(14) Uani 0.123(10) 1 d D U P I -1
H90A H 0.575103 -0.143352 0.507717 0.078 Uiso 0.123(10) 1 calc R U P I -1
H90B H 0.549141 -0.228311 0.488760 0.078 Uiso 0.123(10) 1 calc R U P I -1
C90B C 0.558(3) -0.142(4) 0.437(2) 0.065(14) Uani 0.123(10) 1 d D U P I -1
H90C H 0.581512 -0.172176 0.431108 0.078 Uiso 0.123(10) 1 calc R U P I -1
H90D H 0.535100 -0.162974 0.414032 0.078 Uiso 0.123(10) 1 calc R U P I -1
C90C C 0.562(3) -0.040(5) 0.434(3) 0.068(14) Uani 0.123(10) 1 d D U P I -1
H90E H 0.587895 -0.025815 0.427297 0.082 Uiso 0.123(10) 1 calc R U P I -1
H90F H 0.541878 -0.016935 0.408714 0.082 Uiso 0.123(10) 1 calc R U P I -1
C90D C 0.558(2) 0.006(5) 0.479(3) 0.072(14) Uani 0.123(10) 1 d D U P I -1
H90G H 0.560269 0.071241 0.475259 0.087 Uiso 0.123(10) 1 calc R U P I -1
H90H H 0.578551 -0.014830 0.503770 0.087 Uiso 0.123(10) 1 calc R U P I -1
C90E C 0.518(3) -0.015(5) 0.491(4) 0.071(15) Uani 0.123(10) 1 d D U P I -1
H90I H 0.496272 0.003598 0.465664 0.085 Uiso 0.123(10) 1 calc R U P I -1
H90J H 0.514624 0.018028 0.519065 0.085 Uiso 0.123(10) 1 calc R U P I -1
C90F C 0.515(2) -0.117(5) 0.499(3) 0.068(14) Uani 0.123(10) 1 d D U P I -1
H90K H 0.490904 -0.141730 0.480365 0.082 Uiso 0.123(10) 1 calc R U P I -1
H90L H 0.514619 -0.128998 0.531944 0.082 Uiso 0.123(10) 1 calc R U P I -1
C91A C 0.4900(9) 0.190(3) 0.4865(11) 0.083(8) Uani 0.377(10) 1 d D U P I -2
H91A H 0.483568 0.254221 0.487674 0.100 Uiso 0.377(10) 1 calc R U P I -2
H91B H 0.475458 0.163640 0.457517 0.100 Uiso 0.377(10) 1 calc R U P I -2
C91B C 0.5341(9) 0.175(2) 0.4917(14) 0.082(8) Uani 0.377(10) 1 d D U P I -2
H91C H 0.545489 0.215573 0.471456 0.099 Uiso 0.377(10) 1 calc R U P I -2
H91D H 0.547611 0.183969 0.523860 0.099 Uiso 0.377(10) 1 calc R U P I -2
C91C C 0.5369(11) 0.078(2) 0.4773(13) 0.080(8) Uani 0.377(10) 1 d D U P I -2
H91E H 0.534004 0.076952 0.443438 0.096 Uiso 0.377(10) 1 calc R U P I -2
H91F H 0.563565 0.056746 0.490261 0.096 Uiso 0.377(10) 1 calc R U P I -2
C91D C 0.5088(14) 0.012(2) 0.4902(14) 0.080(8) Uani 0.377(10) 1 d D U P I -2
H91G H 0.523704 -0.041448 0.502532 0.096 Uiso 0.377(10) 1 calc R U P I -2
H91H H 0.490799 -0.005875 0.461708 0.096 Uiso 0.377(10) 1 calc R U P I -2
C91E C 0.4843(13) 0.040(2) 0.5243(13) 0.078(8) Uani 0.377(10) 1 d D U P I -2
H91I H 0.457718 0.015478 0.514813 0.093 Uiso 0.377(10) 1 calc R U P I -2
H91J H 0.495698 0.014800 0.554733 0.093 Uiso 0.377(10) 1 calc R U P I -2
C91F C 0.4816(13) 0.139(2) 0.5286(12) 0.082(8) Uani 0.377(10) 1 d D U P I -2
H91K H 0.500460 0.159129 0.556107 0.098 Uiso 0.377(10) 1 calc R U P I -2
H91L H 0.455118 0.155098 0.533250 0.098 Uiso 0.377(10) 1 calc R U P I -2
C92A C 0.0227(15) 0.390(3) -0.0263(17) 0.050(9) Uani 0.221(10) 1 d D U P J -1
H92A H 0.015373 0.390081 -0.060229 0.060 Uiso 0.221(10) 1 calc R U P J -1
H92B H 0.051554 0.391224 -0.018393 0.060 Uiso 0.221(10) 1 calc R U P J -1
C92B C 0.0081(14) 0.476(3) -0.0095(19) 0.056(9) Uani 0.221(10) 1 d D U P J -1
H92C H 0.030619 0.508536 0.008819 0.067 Uiso 0.221(10) 1 calc R U P J -1
H92D H -0.002466 0.513946 -0.036414 0.067 Uiso 0.221(10) 1 calc R U P J -1
C92C C -0.0226(14) 0.466(3) 0.0192(19) 0.055(9) Uani 0.221(10) 1 d D U P J -1
H92E H -0.014430 0.501543 0.047690 0.066 Uiso 0.221(10) 1 calc R U P J -1
H92F H -0.047036 0.493488 0.002180 0.066 Uiso 0.221(10) 1 calc R U P J -1
C92D C -0.0313(14) 0.374(3) 0.032(2) 0.064(9) Uani 0.221(10) 1 d D U P J -1
H92G H -0.050901 0.347340 0.007072 0.077 Uiso 0.221(10) 1 calc R U P J -1
H92H H -0.042927 0.375893 0.060020 0.077 Uiso 0.221(10) 1 calc R U P J -1
C92E C 0.0048(15) 0.314(4) 0.0412(13) 0.070(9) Uani 0.221(10) 1 d D U P J -1
H92I H -0.000233 0.255925 0.055203 0.084 Uiso 0.221(10) 1 calc R U P J -1
H92J H 0.027521 0.343901 0.060250 0.084 Uiso 0.221(10) 1 calc R U P J -1
C92F C 0.0092(15) 0.304(3) -0.0092(14) 0.062(9) Uani 0.221(10) 1 d D U P J -1
H92K H 0.028307 0.255938 -0.011704 0.074 Uiso 0.221(10) 1 calc R U P J -1
H92L H -0.016196 0.286499 -0.028344 0.074 Uiso 0.221(10) 1 calc R U P J -1
C93A C 0.0661(15) 0.545(5) -0.0529(16) 0.15(2) Uani 0.279(10) 1 d D U P J -2
H93A H 0.085537 0.563556 -0.025633 0.174 Uiso 0.279(10) 1 calc R U P J -2
H93B H 0.078047 0.498534 -0.069528 0.174 Uiso 0.279(10) 1 calc R U P J -2
C93B C 0.0541(19) 0.626(5) -0.0844(16) 0.16(2) Uani 0.279(10) 1 d D U P J -2
H93C H 0.029758 0.613581 -0.106677 0.192 Uiso 0.279(10) 1 calc R U P J -2
H93D H 0.074908 0.641344 -0.101678 0.192 Uiso 0.279(10) 1 calc R U P J -2
C93C C 0.048(2) 0.705(4) -0.053(2) 0.17(2) Uani 0.279(10) 1 d D U P J -2
H93E H 0.022743 0.735442 -0.063802 0.204 Uiso 0.279(10) 1 calc R U P J -2
H93F H 0.069409 0.748588 -0.049397 0.204 Uiso 0.279(10) 1 calc R U P J -2
C93D C 0.048(2) 0.655(5) -0.0068(19) 0.18(2) Uani 0.279(10) 1 d D U P J -2
H93G H 0.044791 0.697848 0.017640 0.216 Uiso 0.279(10) 1 calc R U P J -2
H93H H 0.072392 0.621351 0.002923 0.216 Uiso 0.279(10) 1 calc R U P J -2
C93E C 0.0126(16) 0.589(5) -0.015(2) 0.18(2) Uani 0.279(10) 1 d D U P J -2
H93I H 0.004572 0.571782 0.013774 0.212 Uiso 0.279(10) 1 calc R U P J -2
H93J H -0.010081 0.614702 -0.036490 0.212 Uiso 0.279(10) 1 calc R U P J -2
C93F C 0.0294(19) 0.507(4) -0.038(2) 0.17(2) Uani 0.279(10) 1 d D U P J -2
H93K H 0.036436 0.457783 -0.014919 0.200 Uiso 0.279(10) 1 calc R U P J -2
H93L H 0.010384 0.483782 -0.064104 0.200 Uiso 0.279(10) 1 calc R U P J -2
C94A C -0.083(3) 0.257(4) 0.343(3) 0.22(3) Uani 0.33 1 d D U P K 1
H94A H -0.083460 0.220225 0.370495 0.267 Uiso 0.33 1 calc R U P K 1
H94B H -0.085554 0.216663 0.316141 0.267 Uiso 0.33 1 calc R U P K 1
C94B C -0.119(2) 0.321(7) 0.336(3) 0.23(3) Uani 0.33 1 d D U P K 1
H94C H -0.115947 0.366669 0.312317 0.276 Uiso 0.33 1 calc R U P K 1
H94D H -0.142938 0.286439 0.324008 0.276 Uiso 0.33 1 calc R U P K 1
C94C C -0.1227(19) 0.368(6) 0.381(3) 0.21(3) Uani 0.33 1 d D U P K 1
H94E H -0.139194 0.332570 0.397675 0.250 Uiso 0.33 1 calc R U P K 1
H94F H -0.133915 0.428549 0.374620 0.250 Uiso 0.33 1 calc R U P K 1
C94D C -0.080(2) 0.372(5) 0.4069(19) 0.19(3) Uani 0.33 1 d D U P K 1
H94G H -0.072795 0.313818 0.421901 0.225 Uiso 0.33 1 calc R U P K 1
H94H H -0.077986 0.418423 0.431235 0.225 Uiso 0.33 1 calc R U P K 1
C94E C -0.052(2) 0.395(5) 0.375(3) 0.20(3) Uani 0.33 1 d D U P K 1
H94I H -0.063020 0.442108 0.352395 0.239 Uiso 0.33 1 calc R U P K 1
H94J H -0.026680 0.417670 0.392499 0.239 Uiso 0.33 1 calc R U P K 1
C94F C -0.045(2) 0.309(6) 0.349(2) 0.20(3) Uani 0.33 1 d D U P K 1
H94K H -0.038120 0.323363 0.318474 0.237 Uiso 0.33 1 calc R U P K 1
H94L H -0.023027 0.273491 0.366754 0.237 Uiso 0.33 1 calc R U P K 1
C95A C 0.112(2) 0.014(8) 0.553(4) 0.27(3) Uani 0.33 1 d D U P L -1
H95A H 0.123591 -0.008057 0.583520 0.327 Uiso 0.33 1 calc R U P L -1
H95B H 0.131634 0.012800 0.532987 0.327 Uiso 0.33 1 calc R U P L -1
C95B C 0.076(4) -0.046(6) 0.531(4) 0.27(3) Uani 0.33 1 d D U P L -1
H95C H 0.075037 -0.053776 0.497905 0.321 Uiso 0.33 1 calc R U P L -1
H95D H 0.078537 -0.105992 0.546001 0.321 Uiso 0.33 1 calc R U P L -1
C95C C 0.040(3) 0.004(7) 0.541(3) 0.26(3) Uani 0.33 1 d D U P L -1
H95E H 0.017361 -0.037796 0.536666 0.313 Uiso 0.33 1 calc R U P L -1
H95F H 0.044712 0.025821 0.572779 0.313 Uiso 0.33 1 calc R U P L -1
C95D C 0.030(2) 0.084(7) 0.508(4) 0.24(3) Uani 0.33 1 d D U P L -1
H95G H 0.009206 0.120954 0.516618 0.294 Uiso 0.33 1 calc R U P L -1
H95H H 0.020671 0.062032 0.475829 0.294 Uiso 0.33 1 calc R U P L -1
C95E C 0.068(3) 0.140(6) 0.510(3) 0.20(3) Uani 0.33 1 d D U P L -1
H95I H 0.080195 0.127544 0.483389 0.242 Uiso 0.33 1 calc R U P L -1
H95J H 0.062319 0.204670 0.511147 0.242 Uiso 0.33 1 calc R U P L -1
C95F C 0.096(2) 0.110(7) 0.555(3) 0.26(3) Uani 0.33 1 d D U P L -1
H95K H 0.117913 0.152472 0.562154 0.307 Uiso 0.33 1 calc R U P L -1
H95L H 0.081330 0.113432 0.581084 0.307 Uiso 0.33 1 calc R U P L -1

loop_
_atom_site_aniso_label
_atom_site_aniso_U_11
_atom_site_aniso_U_22
_atom_site_aniso_U_33
_atom_site_aniso_U_23
_atom_site_aniso_U_13
_atom_site_aniso_U_12
Zn1 0.059(3) 0.032(3) 0.043(2) -0.0025(17) 0.006(2) -0.001(2)
I11 0.085(2) 0.0512(19) 0.0415(17) -0.0011(11) -0.0010(16) -0.0046(16)
I12 0.068(2) 0.0410(15) 0.063(3) -0.0055(14) 0.0277(15) -0.0119(12)
Zn1A 0.112(8) 0.033(4) 0.118(9) -0.005(6) 0.059(6) 0.012(5)
I13 0.154(7) 0.059(3) 0.105(5) 0.012(3) 0.060(4) 0.027(4)
I14 0.135(5) 0.059(3) 0.221(9) -0.065(5) 0.103(6) -0.040(3)
Zn2 0.046(3) 0.064(4) 0.062(3) 0.022(3) -0.008(2) -0.006(3)
I21 0.0625(18) 0.0441(18) 0.110(3) 0.0103(16) -0.005(2) -0.0026(11)
I22 0.0766(19) 0.114(5) 0.075(3) 0.040(3) 0.0063(18) 0.007(3)
Zn2A 0.071(8) 0.078(9) 0.131(12) 0.049(8) -0.051(7) -0.038(7)
I23 0.124(6) 0.050(3) 0.184(9) 0.007(5) -0.098(5) 0.004(4)
I24 0.074(4) 0.133(9) 0.069(4) 0.050(5) -0.012(3) -0.031(5)
Zn3 0.0620(9) 0.0360(9) 0.0490(7) -0.0031(6) -0.0136(7) 0.0080(7)
I31 0.0819(7) 0.0710(8) 0.0572(5) -0.0007(5) -0.0017(5) 0.0285(6)
I32 0.1007(8) 0.0402(6) 0.0752(6) 0.0034(5) -0.0061(5) -0.0085(5)
Zn4 0.0615(9) 0.0380(9) 0.0461(8) 0.0003(6) -0.0097(7) -0.0076(7)
I41 0.0816(7) 0.0691(8) 0.0669(6) 0.0004(5) 0.0097(5) -0.0243(6)
I42 0.0912(7) 0.0398(6) 0.0711(6) -0.0033(5) 0.0067(5) -0.0015(5)
Zn5 0.170(6) 0.041(3) 0.116(6) -0.006(3) 0.067(5) -0.025(3)
I51 0.272(7) 0.085(3) 0.120(4) -0.047(2) 0.107(4) -0.092(4)
I52 0.130(3) 0.0518(18) 0.231(7) 0.050(3) 0.103(5) 0.027(2)
Zn5A 0.054(4) 0.029(4) 0.042(3) 0.007(2) 0.018(2) 0.008(3)
I53 0.101(4) 0.039(2) 0.049(2) 0.0079(18) 0.003(2) -0.005(2)
I54 0.075(3) 0.042(3) 0.080(4) 0.024(2) 0.024(2) 0.010(2)
Zn6 0.0413(18) 0.040(2) 0.050(2) -0.0084(18) -0.0030(16) 0.0003(15)
I61 0.090(2) 0.0505(19) 0.087(2) 0.0019(13) -0.0064(17) -0.0282(15)
I62 0.0537(14) 0.099(2) 0.0565(14) -0.0201(15) 0.0050(10) 0.0022(12)
Zn6A 0.105(9) 0.089(7) 0.102(9) -0.046(6) -0.050(6) 0.021(6)
I63 0.153(6) 0.052(4) 0.301(12) 0.000(4) -0.130(7) -0.016(4)
I64 0.169(7) 0.303(13) 0.147(6) -0.160(8) -0.064(5) 0.089(7)
N101 0.070(7) 0.041(7) 0.078(7) -0.022(6) 0.025(6) 0.005(6)
C102 0.078(10) 0.079(13) 0.113(13) -0.066(11) 0.042(9) -0.030(9)
C103 0.072(10) 0.067(11) 0.112(13) -0.039(10) 0.037(9) -0.021(9)
C104 0.040(6) 0.033(6) 0.052(6) -0.011(5) -0.006(5) -0.005(5)
C105 0.100(11) 0.056(10) 0.076(9) -0.011(8) 0.021(8) -0.015(9)
C106 0.069(8) 0.048(8) 0.055(7) 0.004(6) 0.020(6) -0.007(6)
N111 0.059(7) 0.040(7) 0.071(7) 0.010(6) -0.015(6) -0.011(6)
C112 0.054(8) 0.057(10) 0.085(11) -0.001(8) 0.013(8) 0.002(7)
C113 0.053(7) 0.059(10) 0.055(7) -0.005(7) 0.009(6) 0.002(7)
C114 0.043(7) 0.045(9) 0.073(9) 0.000(7) 0.003(6) 0.001(6)
C115 0.079(10) 0.098(15) 0.051(8) -0.026(9) 0.004(7) -0.023(10)
C116 0.098(12) 0.104(16) 0.053(8) 0.018(9) -0.013(8) -0.053(12)
N121 0.048(6) 0.041(7) 0.048(6) -0.002(5) -0.002(5) 0.000(5)
C122 0.082(10) 0.073(12) 0.084(10) -0.041(9) 0.046(9) -0.021(9)
C123 0.084(10) 0.060(10) 0.065(8) -0.008(7) 0.037(8) -0.029(8)
C124 0.039(6) 0.068(10) 0.047(7) -0.007(7) -0.001(5) -0.003(6)
C125 0.042(6) 0.050(9) 0.059(8) 0.003(7) -0.019(6) 0.001(6)
C126 0.042(6) 0.044(8) 0.051(7) -0.005(6) -0.007(5) 0.000(6)
C131 0.044(6) 0.050(8) 0.052(7) -0.001(6) -0.002(5) -0.005(6)
N132 0.055(6) 0.044(7) 0.059(6) -0.009(5) -0.002(5) -0.001(5)
C133 0.050(7) 0.047(8) 0.044(6) -0.013(6) -0.012(5) -0.002(6)
N134 0.058(6) 0.045(7) 0.043(5) -0.009(5) -0.001(4) -0.001(6)
C135 0.037(6) 0.053(8) 0.042(6) -0.002(5) -0.003(5) -0.009(6)
N136 0.042(5) 0.051(7) 0.056(6) -0.009(5) -0.006(5) -0.006(5)
N141 0.047(6) 0.074(10) 0.058(6) 0.022(6) -0.024(5) -0.014(6)
C142 0.066(9) 0.057(11) 0.074(10) -0.006(8) -0.010(7) -0.020(8)
C143 0.050(7) 0.045(8) 0.058(7) 0.007(6) -0.012(6) -0.006(6)
C144 0.054(7) 0.029(7) 0.050(6) -0.005(5) -0.002(5) -0.014(6)
C145 0.060(8) 0.051(10) 0.065(8) 0.006(7) -0.031(7) -0.015(7)
C146 0.065(8) 0.040(8) 0.080(9) 0.012(7) -0.021(7) -0.010(7)
N151 0.057(6) 0.040(7) 0.053(6) -0.008(5) -0.023(5) -0.010(5)
C152 0.120(14) 0.041(9) 0.112(13) -0.023(9) -0.081(11) 0.016(9)
C153 0.119(15) 0.040(10) 0.120(14) -0.027(9) -0.074(12) 0.020(9)
C154 0.041(6) 0.030(7) 0.044(6) 0.000(5) -0.013(5) -0.003(5)
C155 0.066(8) 0.043(8) 0.047(7) 0.001(6) -0.021(6) 0.001(7)
C156 0.061(8) 0.051(10) 0.072(9) -0.019(7) -0.008(7) -0.005(7)
N161 0.062(7) 0.029(6) 0.083(8) -0.012(5) 0.008(6) -0.011(5)
C162 0.076(10) 0.067(12) 0.078(10) -0.019(8) 0.008(8) -0.028(9)
C163 0.069(9) 0.038(9) 0.085(10) -0.007(7) -0.008(8) 0.004(7)
C164 0.050(7) 0.042(8) 0.045(6) -0.003(5) -0.004(5) -0.007(6)
C165 0.077(10) 0.036(8) 0.091(11) -0.001(8) 0.001(8) -0.005(7)
C166 0.079(9) 0.036(8) 0.086(10) -0.010(7) 0.009(8) 0.004(7)
C171 0.067(8) 0.021(7) 0.065(8) -0.003(6) 0.013(7) -0.005(6)
N172 0.038(5) 0.037(6) 0.057(6) 0.006(5) 0.002(4) -0.005(5)
C173 0.041(6) 0.025(7) 0.061(7) -0.006(5) 0.003(5) 0.001(5)
N174 0.044(5) 0.034(6) 0.060(6) 0.005(5) 0.006(5) -0.002(5)
C175 0.048(7) 0.034(8) 0.048(6) -0.005(5) -0.009(5) -0.005(6)
N176 0.050(6) 0.049(8) 0.056(6) -0.012(5) 0.001(5) -0.010(5)
N201 0.054(6) 0.050(7) 0.039(5) -0.001(5) -0.015(5) -0.002(5)
C202 0.090(11) 0.048(9) 0.058(8) 0.005(7) -0.006(8) 0.030(8)
C203 0.079(10) 0.055(9) 0.065(8) 0.029(7) -0.009(7) -0.005(8)
C204 0.059(7) 0.030(7) 0.047(6) -0.003(5) -0.008(6) 0.007(6)
C205 0.052(7) 0.052(9) 0.044(6) 0.000(6) 0.006(5) -0.001(7)
C206 0.055(8) 0.059(10) 0.034(6) 0.001(6) -0.002(5) -0.008(7)
N211 0.083(9) 0.050(8) 0.074(8) -0.007(7) 0.006(7) -0.004(7)
C212 0.118(16) 0.059(12) 0.138(17) 0.016(11) 0.069(14) -0.016(12)
C213 0.080(11) 0.086(14) 0.084(11) 0.017(10) 0.027(9) 0.016(10)
C214 0.059(8) 0.086(12) 0.044(7) 0.000(7) 0.010(6) -0.013(8)
C215 0.066(8) 0.047(8) 0.040(6) 0.002(5) 0.005(5) 0.004(6)
C216 0.066(9) 0.065(10) 0.080(10) -0.014(8) 0.001(8) -0.014(7)
N221 0.052(7) 0.057(9) 0.074(8) -0.010(7) -0.022(6) 0.000(6)
C222 0.090(11) 0.097(15) 0.058(9) 0.020(9) 0.009(8) 0.040(11)
C223 0.065(9) 0.081(13) 0.075(10) 0.005(9) 0.002(8) 0.025(9)
C224 0.056(8) 0.041(9) 0.053(7) 0.000(6) -0.021(6) -0.002(6)
C225 0.060(8) 0.035(7) 0.060(8) 0.006(6) -0.018(6) 0.003(6)
C226 0.065(9) 0.043(9) 0.059(8) -0.012(6) -0.007(7) 0.008(7)
C231 0.061(8) 0.048(9) 0.043(6) 0.002(6) -0.006(6) -0.007(7)
N232 0.059(6) 0.057(8) 0.045(5) 0.005(5) -0.007(5) -0.016(6)
C233 0.058(8) 0.049(9) 0.054(7) 0.007(6) 0.003(6) -0.007(7)
N234 0.055(6) 0.047(7) 0.055(6) 0.000(6) -0.008(5) -0.004(6)
C235 0.045(7) 0.041(8) 0.060(8) -0.016(7) -0.004(6) -0.004(6)
N236 0.047(6) 0.053(8) 0.052(6) 0.002(5) -0.011(5) 0.002(6)
N241 0.080(9) 0.058(9) 0.093(10) 0.014(8) 0.020(8) -0.029(8)
C242 0.100(13) 0.035(9) 0.109(13) 0.008(9) -0.019(10) -0.016(8)
C243 0.071(9) 0.039(9) 0.079(10) 0.004(7) -0.017(7) -0.006(7)
C244 0.063(9) 0.035(8) 0.075(9) 0.012(7) 0.004(7) 0.001(6)
C245 0.058(8) 0.033(8) 0.080(9) 0.010(7) 0.000(7) 0.004(6)
C246 0.088(11) 0.025(7) 0.090(10) 0.010(7) 0.013(8) 0.009(7)
N251 0.065(7) 0.029(6) 0.069(7) -0.012(5) -0.001(5) 0.011(5)
C252 0.070(9) 0.050(10) 0.084(10) 0.015(8) -0.035(8) -0.008(8)
C253 0.069(9) 0.034(8) 0.082(10) 0.009(7) -0.025(8) -0.006(7)
C254 0.042(6) 0.062(10) 0.053(7) -0.013(7) -0.013(5) 0.003(7)
C255 0.091(11) 0.035(8) 0.068(9) -0.002(7) -0.021(8) 0.009(7)
C256 0.072(9) 0.052(9) 0.062(8) 0.007(7) -0.037(7) 0.002(7)
N261 0.062(6) 0.030(6) 0.061(6) -0.012(5) -0.009(5) -0.002(5)
C262 0.073(9) 0.047(9) 0.089(10) 0.019(8) -0.024(8) -0.015(7)
C263 0.075(9) 0.038(8) 0.074(9) 0.013(7) -0.042(7) -0.011(7)
C264 0.069(8) 0.034(8) 0.052(7) -0.010(6) -0.003(6) 0.012(7)
C265 0.044(7) 0.064(10) 0.058(8) 0.011(7) -0.005(6) -0.003(7)
C266 0.049(7) 0.042(8) 0.049(6) -0.002(6) -0.012(5) 0.002(6)
C271 0.060(8) 0.030(7) 0.061(8) -0.004(6) 0.009(6) 0.001(6)
N272 0.050(6) 0.033(6) 0.055(6) -0.004(5) -0.014(5) 0.001(5)
C273 0.037(6) 0.047(9) 0.050(7) -0.006(6) -0.015(5) 0.009(6)
N274 0.059(6) 0.032(6) 0.051(6) 0.009(5) -0.012(5) 0.001(5)
C275 0.051(7) 0.040(8) 0.043(6) -0.007(5) -0.022(5) 0.007(6)
N276 0.056(6) 0.032(6) 0.058(6) 0.010(5) -0.016(5) 0.006(5)
C301 0.137(16) 0.148(19) 0.088(12) -0.049(13) -0.013(12) -0.048(15)
C302 0.19(2) 0.13(2) 0.103(15) 0.009(15) -0.041(16) -0.024(18)
C303 0.093(13) 0.075(13) 0.18(2) -0.024(14) -0.028(14) -0.002(10)
C304 0.109(14) 0.087(14) 0.18(2) -0.010(15) 0.041(14) -0.013(12)
C305 0.097(12) 0.118(15) 0.110(13) -0.039(12) 0.009(11) 0.001(12)
C306 0.101(12) 0.130(17) 0.091(12) -0.030(11) 0.025(10) -0.034(12)
C307 0.120(15) 0.093(15) 0.124(16) 0.006(13) 0.016(13) 0.027(12)
C308 0.147(17) 0.099(16) 0.122(17) -0.036(14) -0.011(14) 0.048(14)
O309 0.119(10) 0.158(15) 0.111(10) -0.049(10) 0.023(8) -0.027(10)
O310 0.51(4) 0.19(2) 0.21(2) 0.086(19) -0.22(3) -0.23(3)
C311 0.117(16) 0.18(3) 0.092(13) 0.002(15) 0.030(12) -0.045(17)
C312 0.16(3) 0.20(4) 0.23(4) -0.06(3) -0.08(3) 0.03(3)
O313 0.182(17) 0.139(16) 0.152(15) -0.042(13) -0.067(13) 0.037(13)
C401 0.090(17) 0.058(16) 0.038(11) 0.000(11) 0.008(11) -0.019(14)
C402 0.11(2) 0.10(3) 0.077(18) -0.002(18) 0.050(17) 0.01(2)
C403 0.09(2) 0.08(2) 0.078(18) 0.021(16) -0.026(16) -0.019(17)
C404 0.12(2) 0.10(2) 0.066(17) 0.030(18) -0.003(17) -0.03(2)
C405 0.14(2) 0.057(17) 0.040(12) 0.004(11) 0.014(14) -0.044(17)
C406 0.082(16) 0.059(16) 0.035(10) 0.010(10) 0.022(11) 0.010(13)
N407 0.133(19) 0.067(17) 0.068(15) 0.005(13) 0.042(15) -0.017(16)
O408 0.15(2) 0.26(4) 0.082(16) -0.02(2) 0.041(17) -0.13(3)
O409 0.22(3) 0.060(15) 0.081(15) -0.025(12) 0.062(18) -0.057(18)
C411 0.105(18) 0.047(14) 0.078(15) 0.019(12) -0.004(14) -0.016(13)
C412 0.081(15) 0.048(14) 0.115(19) 0.040(14) 0.027(14) -0.011(12)
C413 0.16(2) 0.060(17) 0.076(15) 0.025(13) 0.052(17) 0.018(18)
C414 0.14(2) 0.09(2) 0.083(17) -0.012(16) 0.015(17) 0.059(19)
C415 0.10(2) 0.11(3) 0.15(3) -0.03(2) 0.01(2) 0.043(19)
C416 0.13(3) 0.11(3) 0.12(2) 0.00(2) 0.04(2) 0.04(2)
N417 0.13(2) 0.12(2) 0.061(13) -0.003(14) 0.027(13) -0.019(18)
O418 0.16(2) 0.20(3) 0.12(2) -0.04(2) 0.065(18) -0.05(2)
O419 0.083(11) 0.051(10) 0.099(12) -0.022(9) 0.027(9) -0.034(9)
C501 0.20(3) 0.22(4) 0.35(4) -0.04(3) 0.05(3) -0.02(3)
C502 0.20(3) 0.21(4) 0.31(4) -0.03(3) 0.06(3) -0.03(3)
C503 0.21(3) 0.23(4) 0.33(4) -0.04(4) 0.06(3) -0.01(3)
C504 0.21(3) 0.25(4) 0.37(4) -0.04(4) 0.05(3) 0.01(3)
C505 0.23(3) 0.26(4) 0.40(4) -0.01(3) 0.02(3) 0.02(3)
C506 0.21(3) 0.25(4) 0.39(4) -0.02(3) 0.03(3) 0.00(3)
C507 0.21(3) 0.25(4) 0.41(5) 0.00(3) 0.01(3) 0.00(3)
C508 0.23(3) 0.27(4) 0.44(5) 0.03(4) -0.01(3) 0.03(3)
O509 0.24(3) 0.26(4) 0.43(5) 0.03(4) 0.00(3) 0.05(3)
O510 0.16(3) 0.16(3) 0.072(15) -0.016(17) 0.062(17) -0.02(2)
C511 0.22(5) 0.24(6) 0.43(7) -0.02(6) 0.06(5) 0.00(5)
C512 0.17(4) 0.22(5) 0.36(6) -0.04(5) 0.14(4) -0.05(4)
O513 0.14(3) 0.36(6) 0.53(7) 0.09(5) -0.04(4) 0.07(3)
C601 0.39(4) 0.09(3) 0.11(2) 0.01(2) 0.09(3) 0.01(3)
C602 0.39(4) 0.07(2) 0.15(2) 0.036(19) 0.12(3) -0.02(3)
C603 0.29(4) 0.11(2) 0.10(2) -0.001(19) 0.11(2) -0.04(3)
C604 0.22(3) 0.09(2) 0.11(2) -0.022(17) 0.08(2) -0.03(2)
C605 0.17(2) 0.11(2) 0.113(19) 0.027(18) 0.070(18) -0.02(2)
C606 0.27(3) 0.08(2) 0.073(16) -0.006(14) 0.08(2) 0.02(2)
C607 0.28(3) 0.16(3) 0.080(16) 0.056(18) 0.11(2) 0.12(3)
C608 0.18(3) 0.15(3) 0.13(2) 0.08(2) 0.110(19) 0.07(2)
O609 0.118(16) 0.127(19) 0.133(17) 0.033(15) 0.049(14) 0.017(14)
O610 0.55(7) 0.12(3) 0.17(3) 0.08(2) 0.16(4) 0.05(4)
C611 0.22(6) 0.36(8) 0.33(8) -0.08(7) 0.04(6) -0.13(6)
C612 0.16(4) 0.18(4) 0.14(3) -0.03(3) 0.06(3) 0.06(3)
O613 0.14(2) 0.18(3) 0.20(3) 0.07(2) 0.10(2) 0.01(2)
C551 0.17(3) 0.20(3) 0.22(3) 0.03(3) 0.02(2) 0.05(3)
C552 0.18(2) 0.19(3) 0.17(3) 0.04(2) 0.03(2) 0.07(2)
C553 0.16(2) 0.21(3) 0.16(3) 0.05(3) 0.05(2) 0.04(3)
C554 0.16(2) 0.21(3) 0.18(3) 0.03(3) 0.04(2) 0.00(3)
C555 0.18(2) 0.19(3) 0.23(3) 0.02(2) 0.02(2) -0.02(2)
C556 0.17(2) 0.20(3) 0.25(3) 0.02(3) 0.02(2) 0.01(2)
C557 0.20(3) 0.20(3) 0.27(3) 0.01(3) 0.02(3) 0.00(3)
C558 0.19(3) 0.21(3) 0.28(3) 0.02(3) 0.00(3) -0.02(3)
O559 0.21(3) 0.19(3) 0.28(3) 0.04(3) 0.01(3) -0.03(2)
O560 0.27(4) 0.15(3) 0.15(3) 0.00(3) -0.03(3) 0.08(3)
C561 0.19(4) 0.11(3) 0.17(4) -0.05(3) 0.03(3) -0.06(3)
C562 0.23(4) 0.21(4) 0.28(4) -0.01(4) 0.02(3) 0.01(4)
O563 0.13(3) 0.30(5) 0.30(5) -0.02(4) 0.09(3) -0.05(3)
C96A 0.31(5) 0.27(5) 0.29(5) 0.02(4) 0.06(4) -0.11(4)
C96B 0.30(5) 0.27(5) 0.30(5) 0.04(4) 0.07(4) -0.09(4)
C96C 0.26(5) 0.25(5) 0.28(5) 0.02(4) 0.08(4) -0.05(4)
C96D 0.25(5) 0.24(5) 0.27(5) -0.01(4) 0.07(4) -0.05(4)
C96E 0.28(5) 0.27(5) 0.29(5) -0.03(4) 0.06(4) -0.05(4)
C96F 0.33(5) 0.28(5) 0.33(5) -0.02(4) 0.03(4) -0.07(4)
C90A 0.07(2) 0.05(2) 0.07(2) -0.006(19) 0.010(19) 0.044(19)
C90B 0.07(2) 0.06(2) 0.07(2) -0.005(19) 0.009(19) 0.040(19)
C90C 0.07(2) 0.06(2) 0.07(2) 0.00(2) 0.010(19) 0.04(2)
C90D 0.07(2) 0.06(2) 0.08(2) 0.00(2) 0.007(19) 0.04(2)
C90E 0.07(2) 0.06(2) 0.07(2) 0.00(2) 0.00(2) 0.04(2)
C90F 0.07(2) 0.06(2) 0.07(2) -0.005(19) 0.01(2) 0.049(19)
C91A 0.099(18) 0.090(17) 0.057(13) -0.014(11) 0.007(12) 0.007(14)
C91B 0.103(19) 0.087(17) 0.052(13) -0.003(11) 0.002(12) 0.022(14)
C91C 0.103(19) 0.086(18) 0.048(12) -0.006(12) 0.006(12) 0.027(14)
C91D 0.102(19) 0.091(18) 0.047(14) -0.018(12) 0.014(13) 0.024(15)
C91E 0.102(19) 0.087(18) 0.045(13) -0.025(11) 0.014(12) 0.016(14)
C91F 0.099(18) 0.088(17) 0.057(13) -0.021(12) 0.012(12) 0.011(15)
C92A 0.039(13) 0.073(14) 0.039(13) -0.013(11) 0.006(11) 0.012(11)
C92B 0.045(14) 0.075(14) 0.045(13) -0.003(11) 0.000(11) -0.006(11)
C92C 0.045(14) 0.074(14) 0.045(13) -0.004(12) 0.004(11) -0.007(11)
C92D 0.058(14) 0.077(15) 0.055(13) -0.001(12) 0.003(11) -0.011(12)
C92E 0.065(14) 0.079(14) 0.063(13) -0.009(12) 0.005(11) -0.007(12)
C92F 0.056(14) 0.075(14) 0.049(13) -0.014(11) -0.002(11) 0.005(11)
C93A 0.10(3) 0.27(5) 0.05(2) -0.04(3) -0.04(2) 0.03(3)
C93B 0.10(3) 0.26(5) 0.09(3) -0.02(3) -0.04(2) 0.05(3)
C93C 0.10(3) 0.27(5) 0.11(3) -0.01(3) -0.04(3) 0.05(3)
C93D 0.13(3) 0.26(5) 0.12(3) -0.02(3) -0.05(3) 0.04(3)
C93E 0.12(3) 0.26(5) 0.11(3) -0.02(3) -0.07(2) 0.03(3)
C93F 0.11(3) 0.28(5) 0.08(3) -0.04(3) -0.06(2) 0.04(3)
C94A 0.31(6) 0.23(5) 0.12(4) 0.07(4) 0.02(4) -0.04(5)
C94B 0.31(6) 0.19(5) 0.18(5) 0.07(4) 0.01(5) -0.02(5)
C94C 0.26(5) 0.14(5) 0.20(5) 0.08(4) 0.01(5) -0.03(5)
C94D 0.27(5) 0.12(4) 0.17(4) 0.10(4) 0.01(4) 0.03(4)
C94E 0.29(5) 0.18(5) 0.14(4) 0.09(4) 0.07(4) 0.02(4)
C94F 0.30(5) 0.24(5) 0.07(3) 0.07(3) 0.08(4) -0.01(5)
C95A 0.29(5) 0.30(5) 0.24(4) 0.03(4) 0.10(4) -0.04(4)
C95B 0.29(5) 0.30(5) 0.23(4) 0.05(4) 0.08(4) -0.04(4)
C95C 0.30(5) 0.26(5) 0.24(5) 0.05(4) 0.08(4) -0.04(4)
C95D 0.28(5) 0.24(5) 0.22(4) 0.04(4) 0.07(4) 0.02(4)
C95E 0.21(4) 0.25(5) 0.19(4) 0.01(4) 0.15(3) 0.02(4)
C95F 0.26(5) 0.29(5) 0.24(4) 0.03(4) 0.12(4) -0.01(4)

loop_
_atom_type_symbol
_atom_type_description
_atom_type_scat_dispersion_real
_atom_type_scat_dispersion_imag
_atom_type_scat_source
C C 0.0033 0.0016 'International Tables Vol C Tables 4.2.6.8 and 6.1.1.4'
H H 0.0000 0.0000 'International Tables Vol C Tables 4.2.6.8 and 6.1.1.4'
N N 0.0061 0.0033 'International Tables Vol C Tables 4.2.6.8 and 6.1.1.4'
I I -0.4742 1.8119 'International Tables Vol C Tables 4.2.6.8 and 6.1.1.4'
Zn Zn 0.2839 1.4301 'International Tables Vol C Tables 4.2.6.8 and 6.1.1.4'
O O 0.0106 0.0060 'International Tables Vol C Tables 4.2.6.8 and 6.1.1.4'

loop_
_geom_angle_atom_site_label_1
_geom_angle_atom_site_label_2
_geom_angle_atom_site_label_3
_geom_angle
_geom_angle_site_symmetry_1
_geom_angle_site_symmetry_3
N161 Zn1 N101 97.8(7) 3_545 .
N161 Zn1 I11 108.7(6) 3_545 .
N101 Zn1 I11 109.3(6) . .
N161 Zn1 I12 111.0(6) 3_545 .
N101 Zn1 I12 104.5(5) . .
I11 Zn1 I12 122.6(6) . .
N101 Zn1A N161 103.9(9) . 3_545
N101 Zn1A I14 107.6(7) . .
N161 Zn1A I14 113.0(7) 3_545 .
N101 Zn1A I13 104.7(8) . .
N161 Zn1A I13 103.1(7) 3_545 .
I14 Zn1A I13 122.9(7) . .
N111 Zn2 N141 104.6(8) . .
N111 Zn2 I22 106.8(7) . .
N141 Zn2 I22 105.0(6) . .
N111 Zn2 I21 107.1(6) . .
N141 Zn2 I21 108.6(7) . .
I22 Zn2 I21 123.2(6) . .
N141 Zn2A N111 103.1(10) . .
N141 Zn2A I23 107.1(10) . .
N111 Zn2A I23 103.7(9) . .
N141 Zn2A I24 106.7(10) . .
N111 Zn2A I24 107.1(9) . .
I23 Zn2A I24 126.8(9) . .
N261 Zn3 N121 97.1(4) 3_546 .
N261 Zn3 I32 109.8(3) 3_546 .
N121 Zn3 I32 107.2(3) . .
N261 Zn3 I31 101.9(3) 3_546 .
N121 Zn3 I31 108.9(3) . .
I32 Zn3 I31 127.63(8) . .
N201 Zn4 N151 98.8(4) . .
N201 Zn4 I42 106.6(3) . .
N151 Zn4 I42 110.6(3) . .
N201 Zn4 I41 107.4(3) . .
N151 Zn4 I41 101.9(3) . .
I42 Zn4 I41 127.88(8) . .
N211 Zn5 N241 104.0(7) . .
N211 Zn5 I52 109.7(6) . .
N241 Zn5 I52 110.2(6) . .
N211 Zn5 I51 104.8(6) . .
N241 Zn5 I51 103.5(6) . .
I52 Zn5 I51 123.0(4) . .
N241 Zn5A N211 97.4(7) . .
N241 Zn5A I54 113.8(7) . .
N211 Zn5A I54 104.7(6) . .
N241 Zn5A I53 109.4(6) . .
N211 Zn5A I53 107.8(6) . .
I54 Zn5A I53 120.8(5) . .
N221 Zn6 N251 103.8(6) 3 .
N221 Zn6 I61 110.2(5) 3 .
N251 Zn6 I61 111.2(5) . .
N221 Zn6 I62 105.1(5) 3 .
N251 Zn6 I62 102.2(4) . .
I61 Zn6 I62 122.6(4) . .
N251 Zn6A N221 97.4(8) . 3
N251 Zn6A I64 110.3(8) . .
N221 Zn6A I64 116.6(9) 3 .
N251 Zn6A I63 102.5(8) . .
N221 Zn6A I63 99.9(8) 3 .
I64 Zn6A I63 125.8(8) . .
Zn6A I64 C562 71.5(16) . 4_566
C106 N101 C102 118.0(12) . .
C106 N101 Zn1A 119.6(11) . .
C102 N101 Zn1A 122.4(11) . .
C106 N101 Zn1 122.9(10) . .
C102 N101 Zn1 118.5(10) . .
N101 C102 C103 123.0(14) . .
N101 C102 H102 118.5 . .
C103 C102 H102 118.5 . .
C104 C103 C102 120.1(15) . .
C104 C103 H103 120.0 . .
C102 C103 H103 120.0 . .
C103 C104 C105 117.8(13) . .
C103 C104 C131 124.3(12) . .
C105 C104 C131 117.7(12) . .
C104 C105 C106 117.2(14) . .
C104 C105 H105 121.4 . .
C106 C105 H105 121.4 . .
N101 C106 C105 123.1(14) . .
N101 C106 H106 118.4 . .
C105 C106 H106 118.4 . .
C112 N111 C116 119.5(13) . .
C112 N111 Zn2 124.9(12) . .
C116 N111 Zn2 115.5(10) . .
C112 N111 Zn2A 119.5(13) . .
C116 N111 Zn2A 120.7(12) . .
N111 C112 C113 126.0(15) . .
N111 C112 H112 117.0 . .
C113 C112 H112 117.0 . .
C112 C113 C114 115.0(14) . .
C112 C113 H113 122.5 . .
C114 C113 H113 122.5 . .
C115 C114 C113 118.7(14) . .
C115 C114 C133 120.3(13) . .
C113 C114 C133 120.9(13) . .
C114 C115 C116 123.1(15) . .
C114 C115 H115 118.5 . .
C116 C115 H115 118.5 . .
N111 C116 C115 117.6(14) . .
N111 C116 H116 121.2 . .
C115 C116 H116 121.2 . .
C122 N121 C126 121.0(13) . .
C122 N121 Zn3 117.7(10) . .
C126 N121 Zn3 121.1(9) . .
N121 C122 C123 123.3(15) . .
N121 C122 H122 118.3 . .
C123 C122 H122 118.3 . .
C122 C123 C124 119.4(13) . .
C122 C123 H123 120.3 . .
C124 C123 H123 120.3 . .
C125 C124 C135 123.4(13) . .
C125 C124 C123 115.0(13) . .
C135 C124 C123 121.4(12) . .
C126 C125 C124 120.0(13) . .
C126 C125 H125 120.0 . .
C124 C125 H125 120.0 . .
N121 C126 C125 120.7(13) . .
N121 C126 H126 119.7 . .
C125 C126 H126 119.7 . .
N136 C131 N132 127.3(13) . .
N136 C131 C104 118.4(12) . .
N132 C131 C104 114.2(12) . .
C133 N132 C131 112.7(12) . .
N132 C133 N134 126.0(12) . .
N132 C133 C114 117.6(12) . .
N134 C133 C114 116.3(12) . .
C135 N134 C133 113.5(11) . .
N136 C135 N134 125.2(12) . .
N136 C135 C124 118.1(12) . .
N134 C135 C124 116.8(11) . .
C131 N136 C135 114.8(12) . .
C142 N141 C146 119.5(12) . .
C142 N141 Zn2A 119.7(12) . .
C146 N141 Zn2A 120.6(13) . .
C142 N141 Zn2 123.9(11) . .
C146 N141 Zn2 116.6(12) . .
N141 C142 C143 125.9(14) . .
N141 C142 H142 117.1 . .
C143 C142 H142 117.1 . .
C142 C143 C144 117.6(15) . .
C142 C143 H143 121.2 . .
C144 C143 H143 121.2 . .
C145 C144 C143 117.2(12) . .
C145 C144 C171 121.8(11) . .
C143 C144 C171 121.0(12) . .
C144 C145 C146 121.7(13) . .
C144 C145 H145 119.2 . .
C146 C145 H145 119.2 . .
N141 C146 C145 117.8(15) . .
N141 C146 H146 121.1 . .
C145 C146 H146 121.1 . .
C156 N151 C152 118.3(12) . .
C156 N151 Zn4 123.9(10) . .
C152 N151 Zn4 117.3(9) . .
N151 C152 C153 124.9(14) . .
N151 C152 H152 117.5 . .
C153 C152 H152 117.5 . .
C152 C153 C154 119.1(15) . .
C152 C153 H153 120.4 . .
C154 C153 H153 120.4 . .
C155 C154 C153 115.8(11) . .
C155 C154 C173 123.1(10) . .
C153 C154 C173 121.1(12) . .
C154 C155 C156 119.8(12) . .
C154 C155 H155 120.1 . .
C156 C155 H155 120.1 . .
N151 C156 C155 122.0(14) . .
N151 C156 H156 119.0 . .
C155 C156 H156 119.0 . .
C162 N161 C166 117.1(14) . .
C162 N161 Zn1A 119.5(12) . 3_455
C166 N161 Zn1A 123.4(12) . 3_455
C162 N161 Zn1 126.9(11) . 3_455
C166 N161 Zn1 115.9(11) . 3_455
N161 C162 C163 124.0(15) . .
N161 C162 H162 118.0 . .
C163 C162 H162 118.0 . .
C164 C163 C162 120.3(15) . .
C164 C163 H163 119.9 . .
C162 C163 H163 119.9 . .
C165 C164 C163 116.9(14) . .
C165 C164 C175 120.2(12) . .
C163 C164 C175 123.0(12) . .
C164 C165 C166 119.8(15) . .
C164 C165 H165 120.1 . .
C166 C165 H165 120.1 . .
N161 C166 C165 121.6(15) . .
N161 C166 H166 119.2 . .
C165 C166 H166 119.2 . .
N172 C171 N176 124.1(13) . .
N172 C171 C144 115.9(12) . .
N176 C171 C144 119.9(12) . .
C171 N172 C173 115.7(11) . .
N174 C173 N172 124.2(12) . .
N174 C173 C154 116.6(11) . .
N172 C173 C154 119.1(11) . .
C173 N174 C175 115.7(11) . .
N176 C175 N174 123.6(12) . .
N176 C175 C164 121.1(11) . .
N174 C175 C164 115.2(11) . .
C175 N176 C171 116.2(12) . .
C206 N201 C202 116.1(12) . .
C206 N201 Zn4 124.3(9) . .
C202 N201 Zn4 118.1(9) . .
N201 C202 C203 121.5(14) . .
N201 C202 H202 119.3 . .
C203 C202 H202 119.3 . .
C204 C203 C202 118.0(15) . .
C204 C203 H203 121.0 . .
C202 C203 H203 121.0 . .
C203 C204 C205 122.3(13) . .
C203 C204 C231 116.5(13) . .
C205 C204 C231 121.0(12) . .
C204 C205 C206 117.9(13) . .
C204 C205 H205 121.1 . .
C206 C205 H205 121.1 . .
N201 C206 C205 124.1(12) . .
N201 C206 H206 117.9 . .
C205 C206 H206 117.9 . .
C212 N211 C216 115.8(16) . .
C212 N211 Zn5 124.0(13) . .
C216 N211 Zn5 120.1(13) . .
C212 N211 Zn5A 118.1(13) . .
C216 N211 Zn5A 125.8(13) . .
N211 C212 C213 126(2) . .
N211 C212 H212 116.9 . .
C213 C212 H212 116.9 . .
C214 C213 C212 114.8(17) . .
C214 C213 H213 122.6 . .
C212 C213 H213 122.6 . .
C215 C214 C213 118.6(14) . .
C215 C214 C233 125.0(14) . .
C213 C214 C233 116.2(15) . .
C214 C215 C216 122.9(14) . .
C214 C215 H215 118.5 . .
C216 C215 H215 118.5 . .
N211 C216 C215 121.5(16) . .
N211 C216 H216 119.2 . .
C215 C216 H216 119.2 . .
C222 N221 C226 118.2(13) . .
C222 N221 Zn6 117.6(11) . 3_445
C226 N221 Zn6 124.1(11) . 3_445
C222 N221 Zn6A 125.8(12) . 3_445
C226 N221 Zn6A 116.0(11) . 3_445
Zn6 N221 Zn6A 8.4(6) 3_445 3_445
N221 C222 C223 124.6(15) . .
N221 C222 H222 117.7 . .
C223 C222 H222 117.7 . .
C224 C223 C222 117.7(15) . .
C224 C223 H223 121.1 . .
C222 C223 H223 121.1 . .
C223 C224 C225 117.7(13) . .
C223 C224 C235 119.4(14) . .
C225 C224 C235 122.9(12) . .
C226 C225 C224 122.4(13) . .
C226 C225 H225 118.8 . .
C224 C225 H225 118.8 . .
C225 C226 N221 119.1(14) . .
C225 C226 H226 120.4 . .
N221 C226 H226 120.4 . .
N236 C231 N232 127.1(13) . .
N236 C231 C204 118.5(12) . .
N232 C231 C204 114.4(13) . .
C231 N232 C233 113.6(13) . .
N234 C233 N232 122.7(13) . .
N234 C233 C214 123.1(14) . .
N232 C233 C214 114.1(14) . .
C233 N234 C235 117.6(12) . .
N236 C235 N234 125.2(13) . .
N236 C235 C224 116.4(13) . .
N234 C235 C224 118.2(13) . .
C231 N236 C235 113.4(12) . .
C242 N241 C246 117.3(15) . .
C242 N241 Zn5 126.5(13) . .
C246 N241 Zn5 115.9(12) . .
C242 N241 Zn5A 117.6(13) . .
C246 N241 Zn5A 125.1(12) . .
N241 C242 C243 126.6(17) . .
N241 C242 H242 116.7 . .
C243 C242 H242 116.7 . .
C242 C243 C244 117.3(15) . .
C242 C243 H243 121.3 . .
C244 C243 H243 121.3 . .
C245 C244 C243 116.9(14) . .
C245 C244 C271 124.9(14) . .
C243 C244 C271 117.7(13) . .
C244 C245 C246 120.8(15) . .
C244 C245 H245 119.6 . .
C246 C245 H245 119.6 . .
N241 C246 C245 121.0(15) . .
N241 C246 H246 119.5 . .
C245 C246 H246 119.5 . .
C252 N251 C256 116.4(12) . .
C252 N251 Zn6 121.7(11) . .
C256 N251 Zn6 121.9(9) . .
C252 N251 Zn6A 124.6(11) . .
C256 N251 Zn6A 118.1(10) . .
N251 C252 C253 125.5(15) . .
N251 C252 H252 117.3 . .
C253 C252 H252 117.3 . .
C252 C253 C254 117.6(13) . .
C252 C253 H253 121.2 . .
C254 C253 H253 121.2 . .
C255 C254 C253 118.9(13) . .
C255 C254 C273 122.6(14) . .
C253 C254 C273 118.1(12) . .
C254 C255 C256 121.2(15) . .
C254 C255 H255 119.4 . .
C256 C255 H255 119.4 . .
N251 C256 C255 120.2(13) . .
N251 C256 H256 119.9 . .
C255 C256 H256 119.9 . .
C266 N261 C262 117.1(12) . .
C266 N261 Zn3 124.2(10) . 3_454
C262 N261 Zn3 117.6(9) . 3_454
N261 C262 C263 123.5(14) . .
N261 C262 H262 118.3 . .
C263 C262 H262 118.3 . .
C264 C263 C262 117.4(14) . .
C264 C263 H263 121.3 . .
C262 C263 H263 121.3 . .
C263 C264 C265 119.2(12) . .
C263 C264 C275 118.2(13) . .
C265 C264 C275 122.6(12) . .
C266 C265 C264 118.7(12) . .
C266 C265 H265 120.6 . .
C264 C265 H265 120.6 . .
N261 C266 C265 123.9(14) . .
N261 C266 H266 118.1 . .
C265 C266 H266 118.1 . .
N276 C271 N272 126.0(12) . .
N276 C271 C244 116.6(13) . .
N272 C271 C244 117.3(13) . .
C273 N272 C271 113.7(11) . .
N272 C273 N274 125.9(11) . .
N272 C273 C254 117.3(11) . .
N274 C273 C254 116.8(13) . .
C275 N274 C273 113.1(11) . .
N274 C275 N276 127.4(11) . .
N274 C275 C264 116.4(12) . .
N276 C275 C264 116.2(11) . .
C275 N276 C271 113.6(11) . .
C302 C301 C306 115.4(19) . .
C302 C301 H30A 108.4 . .
C306 C301 H30A 108.4 . .
C302 C301 H30B 108.4 . .
C306 C301 H30B 108.4 . .
H30A C301 H30B 107.5 . .
O310 C302 C301 121(3) . .
O310 C302 C303 117(3) . .
C301 C302 C303 120.1(19) . .
C304 C303 C302 117(2) . .
C304 C303 H303 121.3 . .
C302 C303 H303 121.3 . .
C303 C304 C305 129(2) . .
C303 C304 H304 115.6 . .
C305 C304 H304 115.6 . .
C304 C305 O309 105.9(16) . .
C304 C305 C311 115.0(18) . .
O309 C305 C311 112.5(16) . .
C304 C305 C306 108.3(16) . .
O309 C305 C306 99.5(15) . .
C311 C305 C306 114.2(16) . .
C307 C306 C301 119.3(19) . .
C307 C306 C305 100.5(15) . .
C301 C306 C305 110.1(17) . .
C307 C306 H306 108.8 . .
C301 C306 H306 108.8 . .
C305 C306 H306 108.8 . .
C308 C307 C312 116(2) . .
C308 C307 C306 115.5(18) . .
C312 C307 C306 128(2) . .
O313 C308 C307 145(2) . .
O313 C308 O309 110(2) . .
C307 C308 O309 104.8(18) . .
C308 O309 C305 111.2(15) . .
C305 C311 H31A 109.5 . .
C305 C311 H31B 109.5 . .
H31A C311 H31B 109.5 . .
C305 C311 H31C 109.5 . .
H31A C311 H31C 109.5 . .
H31B C311 H31C 109.5 . .
C307 C312 H31D 120.0 . .
C307 C312 H31E 120.0 . .
H31D C312 H31E 120.0 . .
C402 C401 C406 120.0 . .
C402 C401 N407 118.2(13) . .
C406 C401 N407 121.8(13) . .
C403 C402 C401 120.0 . .
C403 C402 H402 120.0 . .
C401 C402 H402 120.0 . .
C402 C403 C404 120.0 . .
C402 C403 H403 120.0 . .
C404 C403 H403 120.0 . .
C405 C404 C403 120.0 . .
C405 C404 H404 120.0 . .
C403 C404 H404 120.0 . .
C406 C405 C404 120.0 . .
C406 C405 H405 120.0 . .
C404 C405 H405 120.0 . .
C405 C406 C401 120.0 . .
C405 C406 H406 120.0 . .
C401 C406 H406 120.0 . .
O408 N407 O409 132(3) . .
O408 N407 C401 111(2) . .
O409 N407 C401 115(2) . .
C412 C411 C416 120.0 . .
C412 C411 N417 118.3(16) . .
C416 C411 N417 121.7(16) . .
C413 C412 C411 120.0 . .
C413 C412 H412 120.0 . .
C411 C412 H412 120.0 . .
C412 C413 C414 120.0 . .
C412 C413 H413 120.0 . .
C414 C413 H413 120.0 . .
C415 C414 C413 120.0 . .
C415 C414 H414 120.0 . .
C413 C414 H414 120.0 . .
C416 C415 C414 120.0 . .
C416 C415 H415 120.0 . .
C414 C415 H415 120.0 . .
C415 C416 C411 120.0 . .
C415 C416 H416 120.0 . .
C411 C416 H416 120.0 . .
O418 N417 O419 127(2) . .
O418 N417 C411 115(2) . .
O419 N417 C411 117.2(17) . .
C502 C501 C506 117(3) . .
C502 C501 H50A 108.1 . .
C506 C501 H50A 108.1 . .
C502 C501 H50B 108.1 . .
C506 C501 H50B 108.1 . .
H50A C501 H50B 107.3 . .
O510 C502 C501 119(4) . .
O510 C502 C503 106(4) . .
C501 C502 C503 125(3) . .
C504 C503 C502 109(3) . .
C504 C503 H503 125.6 . .
C502 C503 H503 125.6 . .
C503 C504 C505 121(4) . .
C503 C504 H504 119.7 . .
C505 C504 H504 119.7 . .
C504 C505 O509 100(3) . .
C504 C505 C511 117(3) . .
O509 C505 C511 124(3) . .
C504 C505 C506 104(3) . .
O509 C505 C506 98(2) . .
C511 C505 C506 110(3) . .
C507 C506 C501 116(3) . .
C507 C506 C505 95(2) . .
C501 C506 C505 103(3) . .
C507 C506 H506 113.8 . .
C501 C506 H506 113.8 . .
C505 C506 H506 113.8 . .
C508 C507 C512 108(4) . .
C508 C507 C506 112(3) . .
C512 C507 C506 117(4) . .
O513 C508 C507 131(5) . .
O513 C508 O509 112(4) . .
C507 C508 O509 105(3) . .
C508 O509 C505 105(3) . .
C505 C511 H51A 109.5 . .
C505 C511 H51B 109.5 . .
H51A C511 H51B 109.5 . .
C505 C511 H51C 109.5 . .
H51A C511 H51C 109.5 . .
H51B C511 H51C 109.5 . .
C507 C512 H51D 120.0 . .
C507 C512 H51E 120.0 . .
H51D C512 H51E 120.0 . .
C602 C601 C606 117(3) . .
C602 C601 H60A 108.0 . .
C606 C601 H60A 108.0 . .
C602 C601 H60B 108.0 . .
C606 C601 H60B 108.0 . .
H60A C601 H60B 107.2 . .
O610 C602 C601 126(3) . .
O610 C602 C603 111(3) . .
C601 C602 C603 122(3) . .
C604 C603 C602 114(3) . .
C604 C603 H603 122.8 . .
C602 C603 H603 122.8 . .
C603 C604 C605 128(3) . .
C603 C604 H604 115.8 . .
C605 C604 H604 115.8 . .
C604 C605 O609 103(2) . .
C604 C605 C611 112(3) . .
O609 C605 C611 122(3) . .
C604 C605 C606 110(2) . .
O609 C605 C606 99.8(18) . .
C611 C605 C606 110(3) . .
C607 C606 C601 124(3) . .
C607 C606 C605 101.2(19) . .
C601 C606 C605 103(2) . .
C607 C606 H606 109.2 . .
C601 C606 H606 109.2 . .
C605 C606 H606 109.2 . .
C608 C607 C612 111(3) . .
C608 C607 C606 116(2) . .
C612 C607 C606 131(3) . .
O613 C608 C607 138(3) . .
O613 C608 O609 116(3) . .
C607 C608 O609 105(2) . .
C608 O609 C605 108.9(19) . .
C605 C611 H61A 109.5 . .
C605 C611 H61B 109.5 . .
H61A C611 H61B 109.5 . .
C605 C611 H61C 109.5 . .
H61A C611 H61C 109.5 . .
H61B C611 H61C 109.5 . .
C607 C612 H61D 120.0 . .
C607 C612 H61E 120.0 . .
H61D C612 H61E 120.0 . .
C552 C551 C556 115(3) . .
C552 C551 H55A 108.5 . .
C556 C551 H55A 108.5 . .
C552 C551 H55B 108.5 . .
C556 C551 H55B 108.5 . .
H55A C551 H55B 107.5 . .
O560 C552 C551 121(4) . .
O560 C552 C553 108(4) . .
C551 C552 C553 120(3) . .
C554 C553 C552 108(3) . .
C554 C553 H553 125.9 . .
C552 C553 H553 125.9 . .
C553 C554 C555 127(3) . .
C553 C554 H554 116.7 . .
C555 C554 H554 116.7 . .
C554 C555 O559 103(3) . .
C554 C555 C561 113(3) . .
O559 C555 C561 119(3) . .
C554 C555 C556 112(3) . .
O559 C555 C556 99(2) . .
C561 C555 C556 109(3) . .
C557 C556 C551 113(3) . .
C557 C556 C555 95(2) . .
C551 C556 C555 109(3) . .
C557 C556 H556 112.7 . .
C551 C556 H556 112.7 . .
C555 C556 H556 112.7 . .
C558 C557 C562 114(4) . .
C558 C557 C556 107(3) . .
C562 C557 C556 116(3) . .
O563 C558 C557 134(5) . .
O563 C558 O559 111(4) . .
C557 C558 O559 103(3) . .
C558 O559 C555 108(2) . .
C555 C561 H56A 109.5 . .
C555 C561 H56B 109.5 . .
H56A C561 H56B 109.5 . .
C555 C561 H56C 109.5 . .
H56A C561 H56C 109.5 . .
H56B C561 H56C 109.5 . .
C557 C562 H56D 120.0 . .
I64 C562 H56D 33.3 4_536 .
C557 C562 H56E 120.0 . .
I64 C562 H56E 90.3 4_536 .
H56D C562 H56E 120.0 . .
C96B C96A C96F 109(4) . .
C96B C96A H96A 109.9 . .
C96F C96A H96A 109.9 . .
C96B C96A H96B 109.9 . .
C96F C96A H96B 109.9 . .
H96A C96A H96B 108.3 . .
C96A C96B C96C 113(3) . .
C96A C96B H96C 109.0 . .
C96C C96B H96C 109.0 . .
C96A C96B H96D 109.0 . .
C96C C96B H96D 109.0 . .
H96C C96B H96D 107.8 . .
C96D C96C C96B 113(4) . .
C96D C96C H96E 108.9 . .
C96B C96C H96E 108.9 . .
C96D C96C H96F 108.9 . .
C96B C96C H96F 108.9 . .
H96E C96C H96F 107.7 . .
C96C C96D C96E 111(4) . .
C96C C96D H96G 109.5 . .
C96E C96D H96G 109.5 . .
C96C C96D H96H 109.5 . .
C96E C96D H96H 109.5 . .
H96G C96D H96H 108.1 . .
C96D C96E C96F 111(3) . .
C96D C96E H96I 109.5 . .
C96F C96E H96I 109.5 . .
C96D C96E H96J 109.5 . .
C96F C96E H96J 109.5 . .
H96I C96E H96J 108.1 . .
C96A C96F C96E 114(4) . .
C96A C96F H96K 108.7 . .
C96E C96F H96K 108.7 . .
C96A C96F H96L 108.7 . .
C96E C96F H96L 108.7 . .
H96K C96F H96L 107.6 . .
C90B C90A C90F 115(4) . .
C90B C90A H90A 108.5 . .
C90F C90A H90A 108.5 . .
C90B C90A H90B 108.5 . .
C90F C90A H90B 108.5 . .
H90A C90A H90B 107.5 . .
C90C C90B C90A 107(3) . .
C90C C90B H90C 110.4 . .
C90A C90B H90C 110.4 . .
C90C C90B H90D 110.4 . .
C90A C90B H90D 110.4 . .
H90C C90B H90D 108.6 . .
C90D C90C C90B 112(3) . .
C90D C90C H90E 109.2 . .
C90B C90C H90E 109.2 . .
C90D C90C H90F 109.2 . .
C90B C90C H90F 109.2 . .
H90E C90C H90F 107.9 . .
C90C C90D C90E 111(4) . .
C90C C90D H90G 109.4 . .
C90E C90D H90G 109.4 . .
C90C C90D H90H 109.4 . .
C90E C90D H90H 109.4 . .
H90G C90D H90H 108.0 . .
C90D C90E C90F 108(3) . .
C90D C90E H90I 110.0 . .
C90F C90E H90I 110.0 . .
C90D C90E H90J 110.0 . .
C90F C90E H90J 110.0 . .
H90I C90E H90J 108.4 . .
C90E C90F C90A 108(3) . .
C90E C90F H90K 110.0 . .
C90A C90F H90K 110.0 . .
C90E C90F H90L 110.0 . .
C90A C90F H90L 110.0 . .
H90K C90F H90L 108.4 . .
C91F C91A C91B 101(2) . .
C91F C91A H91A 111.6 . .
C91B C91A H91A 111.6 . .
C91F C91A H91B 111.6 . .
C91B C91A H91B 111.6 . .
H91A C91A H91B 109.4 . .
C91C C91B C91A 103(2) . .
C91C C91B H91C 111.1 . .
C91A C91B H91C 111.1 . .
C91C C91B H91D 111.1 . .
C91A C91B H91D 111.1 . .
H91C C91B H91D 109.1 . .
C91D C91C C91B 118(2) . .
C91D C91C H91E 107.7 . .
C91B C91C H91E 107.7 . .
C91D C91C H91F 107.7 . .
C91B C91C H91F 107.7 . .
H91E C91C H91F 107.1 . .
C91C C91D C91E 119(2) . .
C91C C91D H91G 107.7 . .
C91E C91D H91G 107.7 . .
C91C C91D H91H 107.7 . .
C91E C91D H91H 107.7 . .
H91G C91D H91H 107.1 . .
C91F C91E C91D 113(3) . .
C91F C91E H91I 109.0 . .
C91D C91E H91I 109.0 . .
C91F C91E H91J 109.0 . .
C91D C91E H91J 109.0 . .
H91I C91E H91J 107.8 . .
C91E C91F C91A 113(2) . .
C91E C91F H91K 109.0 . .
C91A C91F H91K 109.0 . .
C91E C91F H91L 109.0 . .
C91A C91F H91L 109.0 . .
H91K C91F H91L 107.8 . .
C92F C92A C92B 118(3) . .
C92F C92A H92A 107.7 . .
C92B C92A H92A 107.7 . .
C92F C92A H92B 107.7 . .
C92B C92A H92B 107.7 . .
H92A C92A H92B 107.1 . .
C92C C92B C92A 116(3) . .
C92C C92B H92C 108.4 . .
C92A C92B H92C 108.4 . .
C92C C92B H92D 108.4 . .
C92A C92B H92D 108.4 . .
H92C C92B H92D 107.5 . .
C92D C92C C92B 116(3) . .
C92D C92C H92E 108.2 . .
C92B C92C H92E 108.2 . .
C92D C92C H92F 108.2 . .
C92B C92C H92F 108.2 . .
H92E C92C H92F 107.4 . .
C92C C92D C92E 113(3) . .
C92C C92D H92G 109.0 . .
C92E C92D H92G 109.0 . .
C92C C92D H92H 109.0 . .
C92E C92D H92H 109.0 . .
H92G C92D H92H 107.8 . .
C92D C92E C92F 97(3) . .
C92D C92E H92I 112.4 . .
C92F C92E H92I 112.4 . .
C92D C92E H92J 112.4 . .
C92F C92E H92J 112.4 . .
H92I C92E H92J 110.0 . .
C92A C92F C92E 110(3) . .
C92A C92F H92K 109.7 . .
C92E C92F H92K 109.7 . .
C92A C92F H92L 109.7 . .
C92E C92F H92L 109.7 . .
H92K C92F H92L 108.2 . .
C93B C93A C93F 109(3) . .
C93B C93A H93A 109.9 . .
C93F C93A H93A 109.9 . .
C93B C93A H93B 109.9 . .
C93F C93A H93B 109.9 . .
H93A C93A H93B 108.3 . .
C93A C93B C93C 106(3) . .
C93A C93B H93C 110.5 . .
C93C C93B H93C 110.5 . .
C93A C93B H93D 110.5 . .
C93C C93B H93D 110.5 . .
H93C C93B H93D 108.7 . .
C93B C93C C93D 101(3) . .
C93B C93C H93E 111.5 . .
C93D C93C H93E 111.5 . .
C93B C93C H93F 111.5 . .
C93D C93C H93F 111.5 . .
H93E C93C H93F 109.3 . .
C93C C93D C93E 107(3) . .
C93C C93D H93G 110.3 . .
C93E C93D H93G 110.3 . .
C93C C93D H93H 110.3 . .
C93E C93D H93H 110.3 . .
H93G C93D H93H 108.5 . .
C93F C93E C93D 103(3) . .
C93F C93E H93I 111.3 . .
C93D C93E H93I 111.3 . .
C93F C93E H93J 111.3 . .
C93D C93E H93J 111.3 . .
H93I C93E H93J 109.2 . .
C93A C93F C93E 104(3) . .
C93A C93F H93K 111.0 . .
C93E C93F H93K 111.0 . .
C93A C93F H93L 111.0 . .
C93E C93F H93L 111.0 . .
H93K C93F H93L 109.0 . .
C94F C94A C94B 112(4) . .
C94F C94A H94A 109.2 . .
C94B C94A H94A 109.2 . .
C94F C94A H94B 109.2 . .
C94B C94A H94B 109.2 . .
H94A C94A H94B 107.9 . .
C94C C94B C94A 111(3) . .
C94C C94B H94C 109.4 . .
C94A C94B H94C 109.4 . .
C94C C94B H94D 109.4 . .
C94A C94B H94D 109.4 . .
H94C C94B H94D 108.0 . .
C94B C94C C94D 103(3) . .
C94B C94C H94E 111.1 . .
C94D C94C H94E 111.2 . .
C94B C94C H94F 111.1 . .
C94D C94C H94F 111.2 . .
H94E C94C H94F 109.1 . .
C94C C94D C94E 111(3) . .
C94C C94D H94G 109.3 . .
C94E C94D H94G 109.4 . .
C94C C94D H94H 109.3 . .
C94E C94D H94H 109.4 . .
H94G C94D H94H 108.0 . .
C94F C94E C94D 108(3) . .
C94F C94E H94I 110.1 . .
C94D C94E H94I 110.1 . .
C94F C94E H94J 110.1 . .
C94D C94E H94J 110.1 . .
H94I C94E H94J 108.4 . .
C94A C94F C94E 105(3) . .
C94A C94F H94K 110.8 . .
C94E C94F H94K 110.8 . .
C94A C94F H94L 110.8 . .
C94E C94F H94L 110.8 . .
H94K C94F H94L 108.9 . .
C95F C95A C95B 107(3) . .
C95F C95A H95A 110.3 . .
C95B C95A H95A 110.3 . .
C95F C95A H95B 110.3 . .
C95B C95A H95B 110.3 . .
H95A C95A H95B 108.6 . .
C95C C95B C95A 105(3) . .
C95C C95B H95C 110.7 . .
C95A C95B H95C 110.7 . .
C95C C95B H95D 110.7 . .
C95A C95B H95D 110.7 . .
H95C C95B H95D 108.8 . .
C95D C95C C95B 110(4) . .
C95D C95C H95E 109.6 . .
C95B C95C H95E 109.6 . .
C95D C95C H95F 109.6 . .
C95B C95C H95F 109.6 . .
H95E C95C H95F 108.1 . .
C95C C95D C95E 107(3) . .
C95C C95D H95G 110.3 . .
C95E C95D H95G 110.3 . .
C95C C95D H95H 110.3 . .
C95E C95D H95H 110.3 . .
H95G C95D H95H 108.5 . .
C95F C95E C95D 106(3) . .
C95F C95E H95I 110.5 . .
C95D C95E H95I 110.5 . .
C95F C95E H95J 110.5 . .
C95D C95E H95J 110.5 . .
H95I C95E H95J 108.7 . .
C95A C95F C95E 113(4) . .
C95A C95F H95K 109.1 . .
C95E C95F H95K 109.1 . .
C95A C95F H95L 109.1 . .
C95E C95F H95L 109.1 . .
H95K C95F H95L 107.8 . .

loop_
_geom_bond_atom_site_label_1
_geom_bond_atom_site_label_2
_geom_bond_distance
_geom_bond_site_symmetry_2
Zn1 N161 2.099(19) 3_545
Zn1 N101 2.099(17) .
Zn1 I11 2.540(10) .
Zn1 I12 2.543(13) .
Zn1A N101 2.008(19) .
Zn1A N161 2.01(2) 3_545
Zn1A I14 2.518(17) .
Zn1A I13 2.540(14) .
Zn2 N111 2.028(17) .
Zn2 N141 2.075(17) .
Zn2 I22 2.468(14) .
Zn2 I21 2.606(15) .
Zn2A N141 2.07(2) .
Zn2A N111 2.08(2) .
Zn2A I23 2.46(3) .
Zn2A I24 2.59(2) .
Zn3 N261 2.070(11) 3_546
Zn3 N121 2.088(11) .
Zn3 I32 2.529(2) .
Zn3 I31 2.541(2) .
Zn4 N201 2.041(11) .
Zn4 N151 2.069(9) .
Zn4 I42 2.517(2) .
Zn4 I41 2.5420(19) .
Zn5 N211 1.973(17) .
Zn5 N241 2.043(17) .
Zn5 I52 2.565(10) .
Zn5 I51 2.569(10) .
Zn5A N241 2.09(2) .
Zn5A N211 2.118(18) .
Zn5A I54 2.453(11) .
Zn5A I53 2.531(13) .
Zn6 N221 2.027(15) 3
Zn6 N251 2.044(14) .
Zn6 I61 2.547(8) .
Zn6 I62 2.567(8) .
Zn6A N251 2.064(19) .
Zn6A N221 2.20(2) 3
Zn6A I64 2.437(17) .
Zn6A I63 2.533(19) .
I64 C562 2.50(6) 4_566
N101 C106 1.298(18) .
N101 C102 1.32(2) .
C102 C103 1.37(2) .
C102 H102 0.9500 .
C103 C104 1.345(19) .
C103 H103 0.9500 .
C104 C105 1.40(2) .
C104 C131 1.487(18) .
C105 C106 1.40(2) .
C105 H105 0.9500 .
C106 H106 0.9500 .
N111 C112 1.327(19) .
N111 C116 1.35(2) .
C112 C113 1.40(2) .
C112 H112 0.9500 .
C113 C114 1.402(19) .
C113 H113 0.9500 .
C114 C115 1.38(2) .
C114 C133 1.461(19) .
C115 C116 1.40(2) .
C115 H115 0.9500 .
C116 H116 0.9500 .
N121 C122 1.317(16) .
N121 C126 1.334(17) .
C122 C123 1.33(2) .
C122 H122 0.9500 .
C123 C124 1.47(2) .
C123 H123 0.9500 .
C124 C125 1.412(19) .
C124 C135 1.42(2) .
C125 C126 1.398(19) .
C125 H125 0.9500 .
C126 H126 0.9500 .
C131 N136 1.317(18) .
C131 N132 1.368(18) .
N132 C133 1.327(16) .
C133 N134 1.387(16) .
N134 C135 1.351(16) .
C135 N136 1.342(16) .
N141 C142 1.32(2) .
N141 C146 1.325(19) .
C142 C143 1.33(2) .
C142 H142 0.9500 .
C143 C144 1.408(17) .
C143 H143 0.9500 .
C144 C145 1.35(2) .
C144 C171 1.436(19) .
C145 C146 1.430(18) .
C145 H145 0.9500 .
C146 H146 0.9500 .
N151 C156 1.284(17) .
N151 C152 1.30(2) .
C152 C153 1.34(2) .
C152 H152 0.9500 .
C153 C154 1.397(19) .
C153 H153 0.9500 .
C154 C155 1.375(19) .
C154 C173 1.464(16) .
C155 C156 1.406(18) .
C155 H155 0.9500 .
C156 H156 0.9500 .
N161 C162 1.30(2) .
N161 C166 1.364(19) .
C162 C163 1.39(2) .
C162 H162 0.9500 .
C163 C164 1.377(19) .
C163 H163 0.9500 .
C164 C165 1.37(2) .
C164 C175 1.435(19) .
C165 C166 1.42(2) .
C165 H165 0.9500 .
C166 H166 0.9500 .
C171 N172 1.334(17) .
C171 N176 1.370(17) .
N172 C173 1.346(15) .
C173 N174 1.337(16) .
N174 C175 1.381(16) .
C175 N176 1.309(17) .
N201 C206 1.346(18) .
N201 C202 1.356(19) .
C202 C203 1.43(2) .
C202 H202 0.9500 .
C203 C204 1.32(2) .
C203 H203 0.9500 .
C204 C205 1.340(18) .
C204 C231 1.555(19) .
C205 C206 1.38(2) .
C205 H205 0.9500 .
C206 H206 0.9500 .
N211 C212 1.26(2) .
N211 C216 1.34(2) .
C212 C213 1.42(2) .
C212 H212 0.9500 .
C213 C214 1.38(2) .
C213 H213 0.9500 .
C214 C215 1.29(2) .
C214 C233 1.483(19) .
C215 C216 1.35(2) .
C215 H215 0.9500 .
C216 H216 0.9500 .
N221 C222 1.31(2) .
N221 C226 1.378(18) .
C222 C223 1.36(2) .
C222 H222 0.9500 .
C223 C224 1.36(2) .
C223 H223 0.9500 .
C224 C225 1.39(2) .
C224 C235 1.486(19) .
C225 C226 1.330(19) .
C225 H225 0.9500 .
C226 H226 0.9500 .
C231 N236 1.308(18) .
C231 N232 1.342(17) .
N232 C233 1.348(18) .
C233 N234 1.301(18) .
N234 C235 1.316(17) .
C235 N236 1.312(18) .
N241 C242 1.27(2) .
N241 C246 1.36(2) .
C242 C243 1.32(2) .
C242 H242 0.9500 .
C243 C244 1.45(2) .
C243 H243 0.9500 .
C244 C245 1.319(19) .
C244 C271 1.501(19) .
C245 C246 1.38(2) .
C245 H245 0.9500 .
C246 H246 0.9500 .
N251 C252 1.325(18) .
N251 C256 1.36(2) .
C252 C253 1.345(19) .
C252 H252 0.9500 .
C253 C254 1.36(2) .
C253 H253 0.9500 .
C254 C255 1.343(19) .
C254 C273 1.530(16) .
C255 C256 1.37(2) .
C255 H255 0.9500 .
C256 H256 0.9500 .
N261 C266 1.331(15) .
N261 C262 1.333(19) .
C262 C263 1.40(2) .
C262 H262 0.9500 .
C263 C264 1.359(19) .
C263 H263 0.9500 .
C264 C265 1.41(2) .
C264 C275 1.489(17) .
C265 C266 1.347(17) .
C265 H265 0.9500 .
C266 H266 0.9500 .
C271 N276 1.322(17) .
C271 N272 1.340(17) .
N272 C273 1.328(18) .
C273 N274 1.341(15) .
N274 C275 1.320(15) .
C275 N276 1.320(18) .
C301 C302 1.42(3) .
C301 C306 1.49(2) .
C301 H30A 0.9900 .
C301 H30B 0.9900 .
C302 O310 1.24(3) .
C302 C303 1.45(3) .
C303 C304 1.30(3) .
C303 H303 0.9500 .
C304 C305 1.48(3) .
C304 H304 0.9500 .
C305 O309 1.52(2) .
C305 C311 1.56(3) .
C305 C306 1.60(3) .
C306 C307 1.43(3) .
C306 H306 1.0000 .
C307 C308 1.36(3) .
C307 C312 1.40(3) .
C308 O313 1.23(2) .
C308 O309 1.43(3) .
C311 H31A 0.9800 .
C311 H31B 0.9800 .
C311 H31C 0.9800 .
C312 H31D 0.9500 .
C312 H31E 0.9500 .
C401 C402 1.3900 .
C401 C406 1.3900 .
C401 N407 1.448(19) .
C402 C403 1.3900 .
C402 H402 0.9500 .
C403 C404 1.3900 .
C403 H403 0.9500 .
C404 C405 1.3900 .
C404 H404 0.9500 .
C405 C406 1.3900 .
C405 H405 0.9500 .
C406 H406 0.9500 .
N407 O408 1.21(2) .
N407 O409 1.25(2) .
C411 C412 1.3900 .
C411 C416 1.3900 .
C411 N417 1.444(18) .
C412 C413 1.3900 .
C412 H412 0.9500 .
C413 C414 1.3900 .
C413 H413 0.9500 .
C414 C415 1.3900 .
C414 H414 0.9500 .
C415 C416 1.3900 .
C415 H415 0.9500 .
C416 H416 0.9500 .
N417 O418 1.23(2) .
N417 O419 1.250(19) .
C501 C502 1.42(4) .
C501 C506 1.49(3) .
C501 H50A 0.9900 .
C501 H50B 0.9900 .
C502 O510 1.22(3) .
C502 C503 1.44(4) .
C503 C504 1.32(3) .
C503 H503 0.9500 .
C504 C505 1.50(3) .
C504 H504 0.9500 .
C505 O509 1.51(3) .
C505 C511 1.53(3) .
C505 C506 1.62(3) .
C506 C507 1.45(3) .
C506 H506 1.0000 .
C507 C508 1.38(4) .
C507 C512 1.42(4) .
C508 O513 1.24(3) .
C508 O509 1.47(3) .
C511 H51A 0.9800 .
C511 H51B 0.9800 .
C511 H51C 0.9800 .
C512 H51D 0.9500 .
C512 H51E 0.9500 .
C601 C602 1.41(3) .
C601 C606 1.48(3) .
C601 H60A 0.9900 .
C601 H60B 0.9900 .
C602 O610 1.23(3) .
C602 C603 1.44(3) .
C603 C604 1.30(3) .
C603 H603 0.9500 .
C604 C605 1.48(3) .
C604 H604 0.9500 .
C605 O609 1.50(3) .
C605 C611 1.54(3) .
C605 C606 1.62(3) .
C606 C607 1.44(3) .
C606 H606 1.0000 .
C607 C608 1.37(3) .
C607 C612 1.43(3) .
C608 O613 1.22(3) .
C608 O609 1.47(3) .
C611 H61A 0.9800 .
C611 H61B 0.9800 .
C611 H61C 0.9800 .
C612 H61D 0.9500 .
C612 H61E 0.9500 .
C551 C552 1.41(3) .
C551 C556 1.48(3) .
C551 H55A 0.9900 .
C551 H55B 0.9900 .
C552 O560 1.20(3) .
C552 C553 1.45(4) .
C553 C554 1.33(3) .
C553 H553 0.9500 .
C554 C555 1.48(3) .
C554 H554 0.9500 .
C555 O559 1.52(3) .
C555 C561 1.55(3) .
C555 C556 1.61(3) .
C556 C557 1.46(3) .
C556 H556 1.0000 .
C557 C558 1.38(4) .
C557 C562 1.43(4) .
C558 O563 1.23(3) .
C558 O559 1.48(3) .
C561 H56A 0.9800 .
C561 H56B 0.9800 .
C561 H56C 0.9800 .
C562 H56D 0.9500 .
C562 H56E 0.9500 .
C96A C96B 1.52(3) .
C96A C96F 1.54(3) .
C96A H96A 0.9900 .
C96A H96B 0.9900 .
C96B C96C 1.53(3) .
C96B H96C 0.9900 .
C96B H96D 0.9900 .
C96C C96D 1.52(3) .
C96C H96E 0.9900 .
C96C H96F 0.9900 .
C96D C96E 1.53(3) .
C96D H96G 0.9900 .
C96D H96H 0.9900 .
C96E C96F 1.55(3) .
C96E H96I 0.9900 .
C96E H96J 0.9900 .
C96F H96K 0.9900 .
C96F H96L 0.9900 .
C90A C90B 1.53(3) .
C90A C90F 1.56(3) .
C90A H90A 0.9900 .
C90A H90B 0.9900 .
C90B C90C 1.53(3) .
C90B H90C 0.9900 .
C90B H90D 0.9900 .
C90C C90D 1.52(3) .
C90C H90E 0.9900 .
C90C H90F 0.9900 .
C90D C90E 1.54(3) .
C90D H90G 0.9900 .
C90D H90H 0.9900 .
C90E C90F 1.55(3) .
C90E H90I 0.9900 .
C90E H90J 0.9900 .
C90F H90K 0.9900 .
C90F H90L 0.9900 .
C91A C91F 1.53(2) .
C91A C91B 1.53(2) .
C91A H91A 0.9900 .
C91A H91B 0.9900 .
C91B C91C 1.51(2) .
C91B H91C 0.9900 .
C91B H91D 0.9900 .
C91C C91D 1.49(2) .
C91C H91E 0.9900 .
C91C H91F 0.9900 .
C91D C91E 1.50(2) .
C91D H91G 0.9900 .
C91D H91H 0.9900 .
C91E C91F 1.49(2) .
C91E H91I 0.9900 .
C91E H91J 0.9900 .
C91F H91K 0.9900 .
C91F H91L 0.9900 .
C92A C92F 1.50(3) .
C92A C92B 1.50(2) .
C92A H92A 0.9900 .
C92A H92B 0.9900 .
C92B C92C 1.50(3) .
C92B H92C 0.9900 .
C92B H92D 0.9900 .
C92C C92D 1.48(3) .
C92C H92E 0.9900 .
C92C H92F 0.9900 .
C92D C92E 1.53(3) .
C92D H92G 0.9900 .
C92D H92H 0.9900 .
C92E C92F 1.54(3) .
C92E H92I 0.9900 .
C92E H92J 0.9900 .
C92F H92K 0.9900 .
C92F H92L 0.9900 .
C93A C93B 1.54(3) .
C93A C93F 1.55(3) .
C93A H93A 0.9900 .
C93A H93B 0.9900 .
C93B C93C 1.54(3) .
C93B H93C 0.9900 .
C93B H93D 0.9900 .
C93C C93D 1.55(3) .
C93C H93E 0.9900 .
C93C H93F 0.9900 .
C93D C93E 1.55(3) .
C93D H93G 0.9900 .
C93D H93H 0.9900 .
C93E C93F 1.55(3) .
C93E H93I 0.9900 .
C93E H93J 0.9900 .
C93F H93K 0.9900 .
C93F H93L 0.9900 .
C94A C94F 1.54(3) .
C94A C94B 1.54(3) .
C94A H94A 0.9900 .
C94A H94B 0.9900 .
C94B C94C 1.53(3) .
C94B H94C 0.9900 .
C94B H94D 0.9900 .
C94C C94D 1.54(3) .
C94C H94E 0.9900 .
C94C H94F 0.9900 .
C94D C94E 1.55(3) .
C94D H94G 0.9900 .
C94D H94H 0.9900 .
C94E C94F 1.54(3) .
C94E H94I 0.9900 .
C94E H94J 0.9900 .
C94F H94K 0.9900 .
C94F H94L 0.9900 .
C95A C95F 1.55(3) .
C95A C95B 1.55(3) .
C95A H95A 0.9900 .
C95A H95B 0.9900 .
C95B C95C 1.55(3) .
C95B H95C 0.9900 .
C95B H95D 0.9900 .
C95C C95D 1.54(3) .
C95C H95E 0.9900 .
C95C H95F 0.9900 .
C95D C95E 1.56(3) .
C95D H95G 0.9900 .
C95D H95H 0.9900 .
C95E C95F 1.56(3) .
C95E H95I 0.9900 .
C95E H95J 0.9900 .
C95F H95K 0.9900 .
C95F H95L 0.9900 .

loop_
_geom_hbond_atom_site_label_D
_geom_hbond_atom_site_label_H
_geom_hbond_atom_site_label_A
_geom_hbond_distance_DH
_geom_hbond_distance_HA
_geom_hbond_distance_DA
_geom_hbond_angle_DHA
_geom_hbond_site_symmetry_A
C106 H106 I12 0.95 3.09 3.741(14) 127.2 .
C106 H106 I14 0.95 3.00 3.670(15) 128.8 .
C106 H106 O510 0.95 2.50 3.15(4) 126.3 3
C112 H112 I22 0.95 3.09 3.728(19) 126.1 .
C112 H112 I24 0.95 3.02 3.73(2) 132.5 .
C122 H122 I32 0.95 3.07 3.739(16) 128.9 .
C123 H123 O409 0.95 2.61 3.42(2) 143.2 .
C125 H125 O613 0.95 2.55 3.18(3) 124.2 .
C126 H126 I31 0.95 3.23 3.855(13) 125.3 .
C126 H126 O613 0.95 2.61 3.21(3) 121.5 .
C142 H142 I42 0.95 3.15 3.929(15) 140.2 4_556
C145 H145 I12 0.95 3.14 3.930(16) 142.0 3_445
C145 H145 I14 0.95 3.23 3.942(17) 133.0 3_445
C146 H146 I21 0.95 3.06 3.745(16) 130.4 .
C146 H146 I23 0.95 3.07 3.691(18) 124.6 .
C153 H153 I21 0.95 3.26 3.73(2) 112.5 4_556
C156 H156 I11 0.95 3.25 3.885(19) 125.6 3_445
C156 H156 I13 0.95 3.14 3.78(2) 126.3 3_445
C162 H162 I14 0.95 3.22 3.86(2) 127.1 3_455
C162 H162 O309 0.95 2.63 3.24(2) 122.2 1_565
C163 H163 O313 0.95 2.44 3.36(2) 161.5 1_565
C166 H166 I11 0.95 3.07 3.740(19) 129.1 3_455
C166 H166 I13 0.95 3.07 3.664(19) 122.1 3_455
C202 H202 I42 0.95 3.12 3.739(15) 124.8 .
C206 H206 I41 0.95 3.23 3.842(14) 124.2 .
C212 H212 O610 0.95 2.54 3.23(5) 129.8 4_556
C215 H215 O310 0.95 2.36 3.16(2) 141.9 4_556
C216 H216 I52 0.95 3.08 3.741(17) 127.8 .
C216 H216 I54 0.95 3.16 3.753(18) 122.3 .
C226 H226 I62 0.95 3.10 3.718(15) 124.2 3_445
C242 H242 I51 0.95 3.11 3.746(19) 125.7 .
C242 H242 I53 0.95 3.03 3.75(2) 133.9 .
C245 H245 O560 0.95 2.48 3.16(4) 128.5 4_556
C246 H246 I52 0.95 3.25 3.846(15) 122.4 .
C252 H252 I52 0.95 3.30 3.960(17) 127.9 1_565
C252 H252 I61 0.95 3.27 3.894(16) 125.0 .
C252 H252 I63 0.95 3.13 3.730(18) 122.8 .
C253 H253 I52 0.95 3.34 3.938(15) 122.9 1_565
C253 H253 I54 0.95 3.15 3.898(16) 136.4 1_565
C256 H256 I32 0.95 3.10 3.867(15) 138.8 2_656
C266 H266 I51 0.95 3.16 3.752(15) 122.4 1_565
C301 H30A I64 0.99 3.14 3.87(3) 131.8 4_536
C303 H303 I23 0.95 3.12 3.85(3) 135.1 .
C306 H306 I62 1.00 3.30 4.04(2) 132.6 4_536
C306 H306 I64 1.00 3.08 3.80(2) 129.3 4_536
C311 H31A I62 0.98 3.26 3.73(2) 111.3 4_536
C311 H31C I12 0.98 3.17 4.14(2) 171.4 3_445
C311 H31C I14 0.98 2.71 3.69(3) 175.2 3_445
C406 H406 N172 0.95 2.65 3.528(17) 153.1 3
C412 H412 N274 0.95 2.66 3.435(18) 139.5 4_536
C504 H504 I22 0.95 3.02 3.72(5) 131.6 .
C511 H51A I61 0.98 3.59 4.15(7) 118.3 4_536
C511 H51C I52 0.98 3.30 4.05(7) 134.5 4_546
C604 H604 N417 0.95 2.64 3.40(4) 137.3 1_565
C604 H604 O419 0.95 2.60 3.37(4) 138.1 1_565
C611 H61C O419 0.98 2.78 3.58(7) 139.4 1_565
C551 H55A O563 0.99 2.29 3.09(8) 137.3 .
C553 H553 I24 0.95 3.13 3.68(5) 118.9 .
C556 H556 I63 1.00 3.15 3.92(5) 135.4 4_536
C561 H56C I54 0.98 3.05 3.75(5) 129.2 4_546
C562 H56D I64 0.95 1.79 2.50(6) 129.8 4_536
C562 H56E I63 0.95 2.30 3.20(7) 158.7 4_536
